data_7232691
loop_
_publ_author_name
'Bendzi\'nska-Berus, Wioletta'
'Jelecki, Maciej'
'Kwit, Marcin'
'Rychlewska, Urszula'

_publ_section_title
;
 Transfer of chirality in N-triphenylacetylamino acids and chiral
 derivatives of N-triphenylacetyl Gly--Gly dipeptide and control of their
 assembly with steric constraints
;
_journal_issue 22
_journal_name_full CrystEngComm
_journal_page_first 3420
_journal_paper_doi 10.1039/C9CE00429G
_journal_volume 21
_journal_year 2019
_chemical_absolute_configuration rmad
_chemical_formula_moiety 'C30 H34 N2 O2'
_chemical_formula_sum 'C30 H34 N2 O2'
_chemical_formula_weight 454.59
_chemical_name_systematic N-(triphenylacetyl)glycylamino(1-cyclohexyl)ethane
_space_group_crystal_system triclinic
_space_group_IT_number 1
_space_group_name_Hall 'P 1'
_space_group_name_H-M_alt 'P 1'
_symmetry_space_group_name_Hall 'P 1'
_symmetry_space_group_name_H-M 'P 1'
_atom_sites_solution_hydrogens mixed
_atom_sites_solution_primary direct
_atom_sites_solution_secondary difmap
_audit_creation_method SHELXL-2014/7
_audit_update_record
;
2019-03-05 deposited with the CCDC.    2019-04-23 downloaded from the CCDC.
;
_cell_angle_alpha 86.367(4)
_cell_angle_beta 81.808(3)
_cell_angle_gamma 71.038(3)
_cell_formula_units_Z 4
_cell_length_a 9.6669(3)
_cell_length_b 14.8741(6)
_cell_length_c 19.1839(6)
_cell_measurement_reflns_used 12557
_cell_measurement_temperature 130(2)
_cell_measurement_theta_max 75.3490
_cell_measurement_theta_min 4.8530
_cell_volume 2581.65(16)
_computing_cell_refinement
;
CrysAlisPro, Agilent Technologies (2014)
;
_computing_data_collection
;
CrysAlisPro, Agilent Technologies (2014)
;
_computing_data_reduction
;
CrysAlisPro, Agilent Technologies (2014)
;
_computing_molecular_graphics 'Mercury (Bruno, et al. 2002)'
_computing_structure_refinement 'SHELXL-2014/7 (Sheldrick, 2015)'
_computing_structure_solution 'SHELXT (Sheldrick, 2015)'
_diffrn_ambient_temperature 130(2)
_diffrn_detector_area_resol_mean 10.5357
_diffrn_measured_fraction_theta_full 0.996
_diffrn_measured_fraction_theta_max 0.996
_diffrn_measurement_device_type 'SuperNova, Atlas detector'
_diffrn_measurement_method '\w scans'
_diffrn_radiation_type CuK\a
_diffrn_radiation_wavelength 1.54178
_diffrn_reflns_av_R_equivalents 0.05
_diffrn_reflns_av_unetI/netI 0.0167
_diffrn_reflns_Laue_measured_fraction_full 0.996
_diffrn_reflns_Laue_measured_fraction_max 0.996
_diffrn_reflns_limit_h_max 11
_diffrn_reflns_limit_h_min -11
_diffrn_reflns_limit_k_max 17
_diffrn_reflns_limit_k_min -17
_diffrn_reflns_limit_l_max 22
_diffrn_reflns_limit_l_min -22
_diffrn_reflns_number 25609
_diffrn_reflns_point_group_measured_fraction_full 0.971
_diffrn_reflns_point_group_measured_fraction_max 0.971
_diffrn_reflns_theta_full 66.588
_diffrn_reflns_theta_max 66.588
_diffrn_reflns_theta_min 4.658
_diffrn_source 'SuperNova (Cu) X-ray Source'
_exptl_absorpt_coefficient_mu 0.569
_exptl_absorpt_correction_T_max 1.00000
_exptl_absorpt_correction_T_min 0.85241
_exptl_absorpt_correction_type multi-scan
_exptl_absorpt_process_details
;
CrysAlisPro, Agilent Technologies,
Version 1.171.37.33 Empirical absorption correction using spherical harmonics,
implemented in SCALE3 ABSPACK scaling algorithm, 2014.
;
_exptl_crystal_colour colourless
_exptl_crystal_density_diffrn 1.170
_exptl_crystal_description plate
_exptl_crystal_F_000 976
_exptl_crystal_size_max 0.100
_exptl_crystal_size_mid 0.100
_exptl_crystal_size_min 0.040
_refine_diff_density_max 0.326
_refine_diff_density_min -0.166
_refine_diff_density_rms 0.035
_refine_ls_abs_structure_details
;
 Classical Flack method preferred over Parsons because s.u. lower.
;
_refine_ls_abs_structure_Flack -0.07(10)
_refine_ls_extinction_method none
_refine_ls_goodness_of_fit_ref 1.053
_refine_ls_hydrogen_treatment constr
_refine_ls_matrix_type full
_refine_ls_number_parameters 1300
_refine_ls_number_reflns 25609
_refine_ls_number_restraints 51
_refine_ls_restrained_S_all 1.052
_refine_ls_R_factor_all 0.0424
_refine_ls_R_factor_gt 0.0399
_refine_ls_shift/su_max 0.000
_refine_ls_shift/su_mean 0.000
_refine_ls_structure_factor_coef Fsqd
_refine_ls_weighting_details 'w=1/[\s^2^(Fo^2^)+(0.0779P)^2^+0.1323P] where P=(Fo^2^+2Fc^2^)/3'
_refine_ls_weighting_scheme calc
_refine_ls_wR_factor_gt 0.1067
_refine_ls_wR_factor_ref 0.1090
_reflns_Friedel_coverage 0.949
_reflns_Friedel_fraction_full 0.945
_reflns_Friedel_fraction_max 0.945
_reflns_number_gt 24126
_reflns_number_total 25609
_reflns_threshold_expression 'I > 2\s(I)'
_cod_data_source_file c9ce00429g2.cif
_cod_data_source_block 16
_cod_depositor_comments 'Adding full bibliography for 7232683--7232694.cif.'
_cod_database_code 7232691
_shelx_shelxl_version_number 2014/7
_shelx_space_group_comment
;
The symmetry employed for this shelxl refinement is uniquely defined
by the following loop, which should always be used as a source of
symmetry information in preference to the above space-group names.
They are only intended as comments.
;
_shelx_estimated_absorpt_t_min 0.945
_shelx_estimated_absorpt_t_max 0.978
_oxdiff_twin_items 2
_oxdiff_twin_integration_method simultaneous
_twin_special_details
;
Component 2 rotated by 179.9757\% 
 around [0.87 0.43 0.24] (reciprocal) or [1.00 0.00 -0.00] (direct)
;

loop_
_space_group_symop_operation_xyz
'x, y, z'

loop_
_atom_site_label
_atom_site_type_symbol
_atom_site_fract_x
_atom_site_fract_y
_atom_site_fract_z
_atom_site_U_iso_or_equiv
_atom_site_adp_type
_atom_site_occupancy
_atom_site_site_symmetry_order
_atom_site_calc_flag
_atom_site_refinement_flags_posn
_atom_site_refinement_flags_adp
_atom_site_refinement_flags_occupancy
_atom_site_disorder_assembly
_atom_site_disorder_group
C1'A C 0.6249(4) 0.5664(2) 0.91160(18) 0.0321(7) Uani 1 1 d . . . A 1
H1'A H 0.5951 0.6093 0.8703 0.039 Uiso 1 1 calc R U . A 1
C2'A C 0.4867(5) 0.5823(3) 0.9657(2) 0.0427(9) Uani 1 1 d . . . A 1
H2'5 H 0.5116 0.5380 1.0062 0.051 Uiso 1 1 calc R U . A 1
H2'6 H 0.4107 0.5665 0.9439 0.051 Uiso 1 1 calc R U . A 1
C3'A C 0.4212(4) 0.6848(3) 0.9930(2) 0.0450(9) Uani 1 1 d . . . A 1
H3'5 H 0.3845 0.7286 0.9538 0.054 Uiso 1 1 calc R U . A 1
H3'6 H 0.3365 0.6888 1.0297 0.054 Uiso 1 1 calc R U . A 1
C4'A C 0.5364(5) 0.7164(3) 1.0240(2) 0.0458(9) Uani 1 1 d . . . A 1
H4'5 H 0.4941 0.7843 1.0365 0.055 Uiso 1 1 calc R U . A 1
H4'6 H 0.5630 0.6788 1.0674 0.055 Uiso 1 1 calc R U . A 1
C5'A C 0.6735(5) 0.7018(3) 0.9703(2) 0.0420(9) Uani 1 1 d . . . A 1
H5'5 H 0.7494 0.7175 0.9922 0.050 Uiso 1 1 calc R U . A 1
H5'6 H 0.6483 0.7462 0.9300 0.050 Uiso 1 1 calc R U . A 1
C6'A C 0.7392(4) 0.5987(3) 0.9427(2) 0.0403(8) Uani 1 1 d . . . A 1
H6'1 H 0.8240 0.5948 0.9061 0.048 Uiso 1 1 calc R U . A 1
H6'2 H 0.7762 0.5549 0.9819 0.048 Uiso 1 1 calc R U . A 1
C5A C 0.8302(5) 0.4449(3) 0.8303(2) 0.0492(10) Uani 1 1 d . . . A 1
H5A1 H 0.9061 0.4601 0.8516 0.059 Uiso 1 1 calc R U . A 1
H5A2 H 0.8662 0.3779 0.8171 0.059 Uiso 1 1 calc R U . A 1
H5A3 H 0.8078 0.4852 0.7882 0.059 Uiso 1 1 calc R U . A 1
C4A C 0.6900(4) 0.4632(2) 0.88348(19) 0.0374(8) Uani 1 1 d . . . A 1
H4A H 0.7142 0.4189 0.9247 0.045 Uiso 1 1 calc R U . A 1
N2A N 0.5775(4) 0.4401(2) 0.85057(16) 0.0374(7) Uani 1 1 d . . . A 1
H1A H 0.5166 0.4863 0.8282 0.045 Uiso 1 1 calc R U . A 1
C3A C 0.5608(4) 0.3542(2) 0.85202(16) 0.0277(7) Uani 1 1 d . . . A 1
O2A O 0.6310(3) 0.28613(15) 0.88479(12) 0.0326(5) Uani 1 1 d . . . A 1
C2A C 0.4474(4) 0.3459(2) 0.80768(16) 0.0290(7) Uani 1 1 d . . . A 1
H2A1 H 0.3476 0.3840 0.8289 0.035 Uiso 1 1 calc R U . A 1
H2A2 H 0.4661 0.3719 0.7598 0.035 Uiso 1 1 calc R U . A 1
N1A N 0.4537(3) 0.24767(18) 0.80310(13) 0.0270(6) Uani 1 1 d . . . A 1
H2A H 0.5067 0.2043 0.8305 0.032 Uiso 1 1 calc R U . A 1
C1A C 0.3800(4) 0.2214(2) 0.75765(15) 0.0261(7) Uani 1 1 d . . . A 1
O1A O 0.3080(3) 0.28032(16) 0.71884(12) 0.0339(5) Uani 1 1 d . . . A 1
C10A C 0.3842(4) 0.1166(2) 0.75496(16) 0.0254(7) Uani 1 1 d . . . A 1
C11A C 0.4633(3) 0.0708(2) 0.68260(15) 0.0258(6) Uani 1 1 d . . . A 1
C12A C 0.5142(4) 0.1205(3) 0.62806(17) 0.0348(8) Uani 1 1 d . . . A 1
H12A H 0.4975 0.1865 0.6324 0.042 Uiso 1 1 calc R U . A 1
C13A C 0.5912(5) 0.0742(3) 0.56547(18) 0.0417(9) Uani 1 1 d . . . A 1
H13A H 0.6267 0.1099 0.5285 0.050 Uiso 1 1 calc R U . A 1
C14A C 0.6168(4) -0.0219(3) 0.55615(17) 0.0373(8) Uani 1 1 d . . . A 1
H14A H 0.6687 -0.0518 0.5135 0.045 Uiso 1 1 calc R U . A 1
C15A C 0.5659(4) -0.0721(3) 0.60940(18) 0.0317(8) Uani 1 1 d . . . A 1
H15A H 0.5812 -0.1379 0.6044 0.038 Uiso 1 1 calc R U . A 1
C16A C 0.4900(4) -0.0255(2) 0.67241(16) 0.0290(7) Uani 1 1 d . . . A 1
H16A H 0.4556 -0.0616 0.7094 0.035 Uiso 1 1 calc R U . A 1
C21A C 0.2194(4) 0.1239(2) 0.76707(15) 0.0258(6) Uani 1 1 d . . . A 1
C22A C 0.1295(4) 0.1750(2) 0.82646(17) 0.0308(7) Uani 1 1 d . . . A 1
H22A H 0.1727 0.2024 0.8573 0.037 Uiso 1 1 calc R U . A 1
C23A C -0.0188(4) 0.1855(2) 0.84006(18) 0.0354(8) Uani 1 1 d . . . A 1
H23A H -0.0774 0.2197 0.8799 0.042 Uiso 1 1 calc R U . A 1
C24A C -0.0817(4) 0.1452(3) 0.7945(2) 0.0396(8) Uani 1 1 d . . . A 1
H24A H -0.1837 0.1518 0.8034 0.048 Uiso 1 1 calc R U . A 1
C25A C 0.0043(4) 0.0953(3) 0.7359(2) 0.0409(9) Uani 1 1 d . . . A 1
H25A H -0.0400 0.0683 0.7053 0.049 Uiso 1 1 calc R U . A 1
C26A C 0.1536(4) 0.0844(2) 0.72157(17) 0.0312(7) Uani 1 1 d . . . A 1
H26A H 0.2109 0.0505 0.6813 0.037 Uiso 1 1 calc R U . A 1
C31A C 0.4712(4) 0.0547(2) 0.81118(15) 0.0260(7) Uani 1 1 d . . . A 1
C32A C 0.6233(4) 0.0369(2) 0.80403(17) 0.0302(7) Uani 1 1 d . . . A 1
H32A H 0.6697 0.0634 0.7648 0.036 Uiso 1 1 calc R U . A 1
C33A C 0.7072(4) -0.0180(2) 0.85260(18) 0.0357(8) Uani 1 1 d . . . A 1
H33A H 0.8105 -0.0288 0.8474 0.043 Uiso 1 1 calc R U . A 1
C34A C 0.6410(5) -0.0570(3) 0.90855(18) 0.0385(9) Uani 1 1 d . . . A 1
H34A H 0.6979 -0.0942 0.9429 0.046 Uiso 1 1 calc R U . A 1
C35A C 0.4901(4) -0.0421(2) 0.91517(17) 0.0355(8) Uani 1 1 d . . . A 1
H35A H 0.4449 -0.0709 0.9533 0.043 Uiso 1 1 calc R U . A 1
C36A C 0.4056(4) 0.0143(2) 0.86688(16) 0.0295(7) Uani 1 1 d . . . A 1
H36A H 0.3023 0.0251 0.8722 0.035 Uiso 1 1 calc R U . A 1
C1'B C -0.0859(5) 0.3858(3) 0.57712(19) 0.0435(9) Uani 1 1 d . . . B 1
H1'B H -0.1373 0.4483 0.6005 0.052 Uiso 1 1 calc R U . B 1
C3'B C -0.2794(6) 0.3282(5) 0.6475(3) 0.0766(15) Uani 1 1 d . . . B 1
H3'3 H -0.2949 0.2764 0.6794 0.092 Uiso 1 1 calc R U . B 1
H3'4 H -0.3240 0.3888 0.6729 0.092 Uiso 1 1 calc R U . B 1
C2'B C -0.1145(5) 0.3106(3) 0.6272(2) 0.0559(11) Uani 1 1 d . . . B 1
H2'3 H -0.0682 0.3097 0.6702 0.067 Uiso 1 1 calc R U . B 1
H2'4 H -0.0689 0.2476 0.6051 0.067 Uiso 1 1 calc R U . B 1
C4'B C -0.3546(7) 0.3327(5) 0.5822(3) 0.0770(15) Uani 1 1 d . . . B 1
H4'1 H -0.3176 0.2698 0.5596 0.092 Uiso 1 1 calc R U . B 1
H4'2 H -0.4622 0.3482 0.5960 0.092 Uiso 1 1 calc R U . B 1
C5'B C -0.3252(7) 0.4057(4) 0.5313(3) 0.0759(15) Uani 1 1 d . . . B 1
H5'3 H -0.3711 0.4694 0.5522 0.091 Uiso 1 1 calc R U . B 1
H5'4 H -0.3705 0.4050 0.4883 0.091 Uiso 1 1 calc R U . B 1
C6'B C -0.1589(6) 0.3872(4) 0.5115(2) 0.0594(11) Uani 1 1 d . . . B 1
H6'5 H -0.1138 0.3254 0.4876 0.071 Uiso 1 1 calc R U . B 1
H6'6 H -0.1423 0.4376 0.4784 0.071 Uiso 1 1 calc R U . B 1
C5B C 0.1827(6) 0.2828(3) 0.5309(2) 0.0607(13) Uani 1 1 d . . . B 1
H5B1 H 0.1454 0.2658 0.4904 0.073 Uiso 1 1 calc R U . B 1
H5B2 H 0.2814 0.2877 0.5161 0.073 Uiso 1 1 calc R U . B 1
H5B3 H 0.1879 0.2337 0.5679 0.073 Uiso 1 1 calc R U . B 1
C4B C 0.0791(5) 0.3781(3) 0.55916(18) 0.0374(8) Uani 1 1 d . . . B 1
H4B H 0.0842 0.4267 0.5212 0.045 Uiso 1 1 calc R U . B 1
N2B N 0.1337(4) 0.4049(2) 0.62017(14) 0.0361(7) Uani 1 1 d . . . B 1
H2B H 0.1852 0.3587 0.6462 0.043 Uiso 1 1 calc R U . B 1
C3B C 0.1105(4) 0.4942(2) 0.63886(17) 0.0322(7) Uani 1 1 d . . . B 1
O2B O 0.0407(3) 0.56465(17) 0.60771(12) 0.0381(6) Uani 1 1 d . . . B 1
C2B C 0.1776(5) 0.5055(2) 0.70372(19) 0.0395(9) Uani 1 1 d . . . B 1
H2B1 H 0.1233 0.4853 0.7462 0.047 Uiso 1 1 calc R U . B 1
H2B2 H 0.2815 0.4638 0.6998 0.047 Uiso 1 1 calc R U . B 1
N1B N 0.1717(3) 0.60321(19) 0.71134(14) 0.0322(6) Uani 1 1 d . . . B 1
H1B H 0.1156 0.6485 0.6863 0.039 Uiso 1 1 calc R U . B 1
C1B C 0.2499(4) 0.6260(2) 0.75573(17) 0.0301(7) Uani 1 1 d . . . B 1
O1B O 0.3243(3) 0.56540(16) 0.79236(13) 0.0388(6) Uani 1 1 d . . . B 1
C10B C 0.2487(4) 0.7304(2) 0.76001(17) 0.0276(7) Uani 1 1 d . . . B 1
C11B C 0.1750(4) 0.7719(2) 0.83449(16) 0.0276(7) Uani 1 1 d . . . B 1
C12B C 0.1218(4) 0.7213(3) 0.88760(17) 0.0329(7) Uani 1 1 d . . . B 1
H12B H 0.1348 0.6562 0.8812 0.039 Uiso 1 1 calc R U . B 1
C13B C 0.0482(4) 0.7646(3) 0.95172(18) 0.0393(8) Uani 1 1 d . . . B 1
H13B H 0.0122 0.7276 0.9875 0.047 Uiso 1 1 calc R U . B 1
C14B C 0.0264(4) 0.8596(3) 0.96420(18) 0.0381(8) Uani 1 1 d . . . B 1
H14B H -0.0235 0.8877 1.0077 0.046 Uiso 1 1 calc R U . B 1
C15B C 0.0793(5) 0.9114(3) 0.91179(19) 0.0372(8) Uani 1 1 d . . . B 1
H15B H 0.0675 0.9762 0.9189 0.045 Uiso 1 1 calc R U . B 1
C16B C 0.1508(4) 0.8687(2) 0.84764(17) 0.0320(7) Uani 1 1 d . . . B 1
H16B H 0.1843 0.9063 0.8115 0.038 Uiso 1 1 calc R U . B 1
C21B C 0.4143(4) 0.7215(2) 0.74419(17) 0.0291(7) Uani 1 1 d . . . B 1
C22B C 0.4997(4) 0.6668(3) 0.6854(2) 0.0396(8) Uani 1 1 d . . . B 1
H22B H 0.4536 0.6373 0.6575 0.048 Uiso 1 1 calc R U . B 1
C23B C 0.6482(4) 0.6555(3) 0.6680(2) 0.0432(9) Uani 1 1 d . . . B 1
H23B H 0.7034 0.6188 0.6286 0.052 Uiso 1 1 calc R U . B 1
C24B C 0.7162(4) 0.6990(3) 0.7092(2) 0.0406(8) Uani 1 1 d . . . B 1
H24B H 0.8183 0.6912 0.6981 0.049 Uiso 1 1 calc R U . B 1
C25B C 0.6338(4) 0.7537(3) 0.7666(2) 0.0371(8) Uani 1 1 d . . . B 1
H25B H 0.6803 0.7839 0.7937 0.045 Uiso 1 1 calc R U . B 1
C26B C 0.4834(4) 0.7647(2) 0.78472(17) 0.0319(7) Uani 1 1 d . . . B 1
H26B H 0.4289 0.8013 0.8243 0.038 Uiso 1 1 calc R U . B 1
C31B C 0.1581(4) 0.7946(2) 0.70665(15) 0.0266(6) Uani 1 1 d . . . B 1
C32B C 0.0048(4) 0.8165(2) 0.71700(18) 0.0320(7) Uani 1 1 d . . . B 1
H32B H -0.0402 0.7913 0.7574 0.038 Uiso 1 1 calc R U . B 1
C33B C -0.0825(4) 0.8734(2) 0.67034(18) 0.0356(8) Uani 1 1 d . . . B 1
H33B H -0.1864 0.8861 0.6777 0.043 Uiso 1 1 calc R U . B 1
C34B C -0.0181(5) 0.9114(3) 0.61317(19) 0.0379(9) Uani 1 1 d . . . B 1
H34B H -0.0771 0.9508 0.5804 0.045 Uiso 1 1 calc R U . B 1
C35B C 0.1326(4) 0.8927(2) 0.60313(18) 0.0373(9) Uani 1 1 d . . . B 1
H35B H 0.1763 0.9204 0.5637 0.045 Uiso 1 1 calc R U . B 1
C36B C 0.2209(4) 0.8344(2) 0.64925(17) 0.0326(7) Uani 1 1 d . . . B 1
H36B H 0.3247 0.8218 0.6414 0.039 Uiso 1 1 calc R U . B 1
C1'C C 0.0527(7) 0.6613(4) 0.4167(4) 0.0374(14) Uani 0.6 1 d . . P C 1
H1'C H 0.0585 0.7131 0.3816 0.045 Uiso 0.6 1 calc R U P C 1
C2'C C 0.0266(8) 0.5801(5) 0.3766(4) 0.0428(17) Uani 0.6 1 d . . P C 1
H2'7 H 0.1050 0.5602 0.3361 0.051 Uiso 0.6 1 calc R U P C 1
H2'8 H 0.0343 0.5244 0.4087 0.051 Uiso 0.6 1 calc R U P C 1
C3'C C -0.1207(10) 0.6105(6) 0.3503(5) 0.064(2) Uani 0.6 1 d . . P C 1
H3'7 H -0.1347 0.5547 0.3304 0.077 Uiso 0.6 1 calc R U P C 1
H3'8 H -0.1211 0.6580 0.3117 0.077 Uiso 0.6 1 calc R U P C 1
C4'C C -0.2490(9) 0.6528(6) 0.4063(5) 0.067(2) Uani 0.6 1 d . . P C 1
H4'7 H -0.2596 0.6027 0.4412 0.080 Uiso 0.6 1 calc R U P C 1
H4'8 H -0.3411 0.6775 0.3843 0.080 Uiso 0.6 1 calc R U P C 1
C5'C C -0.2257(9) 0.7340(6) 0.4440(5) 0.065(2) Uani 0.6 1 d . . P C 1
H5'7 H -0.2300 0.7881 0.4106 0.078 Uiso 0.6 1 calc R U P C 1
H5'8 H -0.3063 0.7562 0.4833 0.078 Uiso 0.6 1 calc R U P C 1
C6'C C -0.0793(8) 0.7031(5) 0.4727(3) 0.0512(17) Uani 0.6 1 d . . P C 1
H6'7 H -0.0805 0.6549 0.5106 0.061 Uiso 0.6 1 calc R U P C 1
H6'8 H -0.0666 0.7585 0.4938 0.061 Uiso 0.6 1 calc R U P C 1
C5C C 0.2332(9) 0.6928(6) 0.4911(4) 0.0510(18) Uani 0.6 1 d . . P C 1
H5C1 H 0.1506 0.7148 0.5287 0.061 Uiso 0.6 1 calc R U P C 1
H5C2 H 0.3241 0.6612 0.5120 0.061 Uiso 0.6 1 calc R U P C 1
H5C3 H 0.2443 0.7473 0.4622 0.061 Uiso 0.6 1 calc R U P C 1
C4C C 0.2022(9) 0.6210(6) 0.4441(4) 0.0343(18) Uani 0.6 1 d . . P C 1
H4C H 0.1995 0.5643 0.4745 0.041 Uiso 0.6 1 calc R U P C 1
N2C N 0.3292(4) 0.5878(2) 0.38684(16) 0.0404(7) Uani 1 1 d . . . C 1
H2C H 0.3564 0.6329 0.3627 0.049 Uiso 1 1 calc R U . C 1
C3C C 0.4072(4) 0.4980(2) 0.36748(18) 0.0341(7) Uani 1 1 d . . . C 1
O2C O 0.3926(3) 0.42727(18) 0.39756(13) 0.0459(6) Uani 1 1 d . . . C 1
C2C C 0.5184(4) 0.4897(3) 0.3015(2) 0.0434(9) Uani 1 1 d . . . C 1
H2C1 H 0.4651 0.5118 0.2600 0.052 Uiso 1 1 calc R U . C 1
H2C2 H 0.5788 0.5311 0.3056 0.052 Uiso 1 1 calc R U . C 1
N1C N 0.6145(3) 0.3920(2) 0.29115(15) 0.0347(6) Uani 1 1 d . . . C 1
H1C H 0.5911 0.3460 0.3159 0.042 Uiso 1 1 calc R U . C 1
C1C C 0.7380(4) 0.3705(2) 0.24469(17) 0.0288(7) Uani 1 1 d . . . C 1
O1C O 0.7702(3) 0.43221(16) 0.20819(13) 0.0375(6) Uani 1 1 d . . . C 1
C10C C 0.8435(4) 0.2661(2) 0.23838(16) 0.0267(7) Uani 1 1 d . . . C 1
C11C C 0.8523(4) 0.2267(2) 0.16349(16) 0.0280(7) Uani 1 1 d . . . C 1
C12C C 0.7761(4) 0.2779(3) 0.11121(17) 0.0338(7) Uani 1 1 d . . . C 1
H12C H 0.7199 0.3429 0.1181 0.041 Uiso 1 1 calc R U . C 1
C13C C 0.7809(4) 0.2344(3) 0.04693(19) 0.0410(9) Uani 1 1 d . . . C 1
H13C H 0.7256 0.2711 0.0119 0.049 Uiso 1 1 calc R U . C 1
C14C C 0.8628(5) 0.1406(3) 0.03324(18) 0.0431(9) Uani 1 1 d . . . C 1
H14C H 0.8653 0.1132 -0.0105 0.052 Uiso 1 1 calc R U . C 1
C15C C 0.9402(5) 0.0886(3) 0.08471(18) 0.0378(8) Uani 1 1 d . . . C 1
H15C H 0.9987 0.0242 0.0768 0.045 Uiso 1 1 calc R U . C 1
C16C C 0.9332(4) 0.1306(2) 0.14914(17) 0.0317(7) Uani 1 1 d . . . C 1
H16C H 0.9852 0.0926 0.1847 0.038 Uiso 1 1 calc R U . C 1
C21C C 0.9918(4) 0.2739(2) 0.25426(16) 0.0285(7) Uani 1 1 d . . . C 1
C22C C 0.9903(4) 0.3270(3) 0.31348(19) 0.0375(8) Uani 1 1 d . . . C 1
H22C H 0.8994 0.3560 0.3419 0.045 Uiso 1 1 calc R U . C 1
C23C C 1.1190(4) 0.3376(3) 0.3307(2) 0.0402(8) Uani 1 1 d . . . C 1
H23C H 1.1160 0.3741 0.3701 0.048 Uiso 1 1 calc R U . C 1
C24C C 1.2535(4) 0.2938(3) 0.28913(19) 0.0375(8) Uani 1 1 d . . . C 1
H24C H 1.3423 0.3001 0.3005 0.045 Uiso 1 1 calc R U . C 1
C25C C 1.2565(4) 0.2406(3) 0.23067(18) 0.0339(8) Uani 1 1 d . . . C 1
H25C H 1.3478 0.2108 0.2028 0.041 Uiso 1 1 calc R U . C 1
C26C C 1.1274(4) 0.2311(2) 0.21320(16) 0.0284(7) Uani 1 1 d . . . C 1
H26C H 1.1309 0.1954 0.1733 0.034 Uiso 1 1 calc R U . C 1
C31C C 0.7868(4) 0.2004(2) 0.29070(16) 0.0268(7) Uani 1 1 d . . . C 1
C32C C 0.6594(4) 0.1803(2) 0.27900(17) 0.0299(7) Uani 1 1 d . . . C 1
H32C H 0.6120 0.2078 0.2391 0.036 Uiso 1 1 calc R U . C 1
C33C C 0.6025(4) 0.1226(2) 0.32327(17) 0.0330(7) Uani 1 1 d . . . C 1
H33C H 0.5152 0.1109 0.3151 0.040 Uiso 1 1 calc R U . C 1
C34C C 0.6733(5) 0.0813(3) 0.38007(18) 0.0362(8) Uani 1 1 d . . . C 1
H34C H 0.6352 0.0405 0.4115 0.043 Uiso 1 1 calc R U . C 1
C35C C 0.8000(4) 0.0991(3) 0.39147(18) 0.0370(9) Uani 1 1 d . . . C 1
H35C H 0.8490 0.0693 0.4304 0.044 Uiso 1 1 calc R U . C 1
C36C C 0.8560(4) 0.1586(2) 0.34777(16) 0.0309(7) Uani 1 1 d . . . C 1
H36C H 0.9422 0.1710 0.3568 0.037 Uiso 1 1 calc R U . C 1
C1'D C 1.1413(4) 0.4286(2) 0.08737(18) 0.0331(7) Uani 1 1 d . . . D 1
H1'D H 1.1315 0.3860 0.1289 0.040 Uiso 1 1 calc R U . D 1
C2'D C 1.0478(4) 0.4128(3) 0.03379(19) 0.0420(9) Uani 1 1 d . . . D 1
H2'1 H 1.0520 0.4563 -0.0071 0.050 Uiso 1 1 calc R U . D 1
H2'2 H 0.9438 0.4296 0.0558 0.050 Uiso 1 1 calc R U . D 1
C3'D C 1.0980(4) 0.3097(3) 0.0073(2) 0.0440(9) Uani 1 1 d . . . D 1
H3'1 H 1.0820 0.2667 0.0469 0.053 Uiso 1 1 calc R U . D 1
H3'2 H 1.0375 0.3058 -0.0292 0.053 Uiso 1 1 calc R U . D 1
C4'D C 1.2620(4) 0.2771(3) -0.02369(19) 0.0437(9) Uani 1 1 d . . . D 1
H4'3 H 1.2938 0.2088 -0.0353 0.052 Uiso 1 1 calc R U . D 1
H4'4 H 1.2758 0.3135 -0.0677 0.052 Uiso 1 1 calc R U . D 1
C5'D C 1.3559(4) 0.2922(3) 0.02879(19) 0.0388(8) Uani 1 1 d . . . D 1
H5'1 H 1.4596 0.2757 0.0064 0.047 Uiso 1 1 calc R U . D 1
H5'2 H 1.3527 0.2486 0.0697 0.047 Uiso 1 1 calc R U . D 1
C6'D C 1.3051(4) 0.3956(3) 0.0553(2) 0.0390(8) Uani 1 1 d . . . D 1
H6'3 H 1.3665 0.3998 0.0913 0.047 Uiso 1 1 calc R U . D 1
H6'4 H 1.3199 0.4387 0.0155 0.047 Uiso 1 1 calc R U . D 1
C5D C 1.1828(5) 0.5495(3) 0.1669(2) 0.0509(10) Uani 1 1 d . . . D 1
H5D1 H 1.2853 0.5342 0.1448 0.061 Uiso 1 1 calc R U . D 1
H5D2 H 1.1452 0.6165 0.1802 0.061 Uiso 1 1 calc R U . D 1
H5D3 H 1.1780 0.5092 0.2091 0.061 Uiso 1 1 calc R U . D 1
C4D C 1.0884(4) 0.5316(2) 0.1147(2) 0.0394(8) Uani 1 1 d . . . D 1
H4D H 1.0905 0.5757 0.0733 0.047 Uiso 1 1 calc R U . D 1
N2D N 0.9353(3) 0.5550(2) 0.14902(17) 0.0412(7) Uani 1 1 d . . . D 1
H2D H 0.9076 0.5086 0.1707 0.049 Uiso 1 1 calc R U . D 1
C3D C 0.8350(4) 0.6417(2) 0.14967(16) 0.0298(7) Uani 1 1 d . . . D 1
O2D O 0.8539(3) 0.70981(15) 0.11741(12) 0.0329(5) Uani 1 1 d . . . D 1
C2D C 0.6890(4) 0.6498(2) 0.19581(18) 0.0325(7) Uani 1 1 d . . . D 1
H2D1 H 0.6381 0.6117 0.1754 0.039 Uiso 1 1 calc R U . D 1
H2D2 H 0.7089 0.6237 0.2435 0.039 Uiso 1 1 calc R U . D 1
N1D N 0.5941(3) 0.74783(18) 0.20124(13) 0.0281(6) Uani 1 1 d . . . D 1
H1D H 0.6178 0.7914 0.1735 0.034 Uiso 1 1 calc R U . D 1
C1D C 0.4707(3) 0.7736(2) 0.24765(15) 0.0261(7) Uani 1 1 d . . . D 1
O1D O 0.4364(3) 0.71544(15) 0.28721(11) 0.0323(5) Uani 1 1 d . . . D 1
C10D C 0.3666(4) 0.8789(2) 0.24973(16) 0.0248(7) Uani 1 1 d . . . D 1
C11D C 0.3509(3) 0.9252(2) 0.32260(15) 0.0258(6) Uani 1 1 d . . . D 1
C12D C 0.4071(4) 0.8756(2) 0.38044(17) 0.0316(7) Uani 1 1 d . . . D 1
H12D H 0.4568 0.8091 0.3777 0.038 Uiso 1 1 calc R U . D 1
C13D C 0.3912(4) 0.9231(3) 0.44429(17) 0.0383(8) Uani 1 1 d . . . D 1
H13D H 0.4312 0.8872 0.4837 0.046 Uiso 1 1 calc R U . D 1
C14D C 0.3196(4) 1.0199(3) 0.45148(17) 0.0362(8) Uani 1 1 d . . . D 1
H14D H 0.3107 1.0505 0.4946 0.043 Uiso 1 1 calc R U . D 1
C15D C 0.2619(5) 1.0699(3) 0.39394(19) 0.0332(8) Uani 1 1 d . . . D 1
H15D H 0.2104 1.1361 0.3971 0.040 Uiso 1 1 calc R U . D 1
C16D C 0.2790(4) 1.0233(2) 0.33048(17) 0.0296(7) Uani 1 1 d . . . D 1
H16D H 0.2401 1.0596 0.2911 0.035 Uiso 1 1 calc R U . D 1
C21D C 0.2185(4) 0.8698(2) 0.23428(16) 0.0258(6) Uani 1 1 d . . . D 1
C22D C 0.2187(4) 0.8165(2) 0.17557(17) 0.0337(7) Uani 1 1 d . . . D 1
H22D H 0.3096 0.7862 0.1476 0.040 Uiso 1 1 calc R U . D 1
C23D C 0.0908(4) 0.8076(2) 0.15815(18) 0.0361(8) Uani 1 1 d . . . D 1
H23D H 0.0932 0.7716 0.1186 0.043 Uiso 1 1 calc R U . D 1
C24D C -0.0413(4) 0.8517(3) 0.1989(3) 0.0511(11) Uani 1 1 d . . . D 1
H24D H -0.1302 0.8456 0.1873 0.061 Uiso 1 1 calc R U . D 1
C25D C -0.0452(5) 0.9050(4) 0.2567(3) 0.0666(15) Uani 1 1 d . . . D 1
H25D H -0.1370 0.9362 0.2837 0.080 Uiso 1 1 calc R U . D 1
C26D C 0.0852(4) 0.9130(3) 0.2755(2) 0.0433(9) Uani 1 1 d . . . D 1
H26D H 0.0825 0.9475 0.3160 0.052 Uiso 1 1 calc R U . D 1
C31D C 0.4244(3) 0.9399(2) 0.19401(15) 0.0241(6) Uani 1 1 d . . . D 1
C32D C 0.5547(4) 0.9585(2) 0.20164(17) 0.0296(7) Uani 1 1 d . . . D 1
H32D H 0.6043 0.9329 0.2413 0.035 Uiso 1 1 calc R U . D 1
C33D C 0.6117(4) 1.0131(2) 0.15286(18) 0.0355(8) Uani 1 1 d . . . D 1
H33D H 0.7016 1.0235 0.1581 0.043 Uiso 1 1 calc R U . D 1
C34D C 0.5388(4) 1.0521(3) 0.09695(18) 0.0369(8) Uani 1 1 d . . . D 1
H34D H 0.5784 1.0891 0.0626 0.044 Uiso 1 1 calc R U . D 1
C35D C 0.4074(4) 1.0378(2) 0.09017(17) 0.0354(8) Uani 1 1 d . . . D 1
H35D H 0.3550 1.0672 0.0521 0.042 Uiso 1 1 calc R U . D 1
C36D C 0.3510(4) 0.9813(2) 0.13805(17) 0.0311(7) Uani 1 1 d . . . D 1
H36D H 0.2613 0.9710 0.1323 0.037 Uiso 1 1 calc R U . D 1
C5C' C 0.3045(18) 0.6545(11) 0.5033(7) 0.061(3) Uani 0.4 1 d . U P E 2
H5C4 H 0.4072 0.6166 0.5071 0.073 Uiso 0.4 1 calc R U P E 2
H5C5 H 0.3008 0.7173 0.4830 0.073 Uiso 0.4 1 calc R U P E 2
H5C6 H 0.2471 0.6620 0.5502 0.073 Uiso 0.4 1 calc R U P E 2
C4C' C 0.2413(19) 0.6055(13) 0.4570(8) 0.044(3) Uani 0.4 1 d . U P E 2
H4C' H 0.2472 0.5415 0.4786 0.053 Uiso 0.4 1 d R U P E 2
C1' C 0.0843(16) 0.6559(9) 0.4466(7) 0.045(3) Uani 0.4 1 d . U P E 2
H1' H 0.0252 0.6633 0.4944 0.054 Uiso 0.4 1 calc R U P E 2
C2' C 0.0206(16) 0.5987(11) 0.4024(7) 0.052(3) Uani 0.4 1 d . U P E 2
H2'9 H 0.0774 0.5907 0.3547 0.063 Uiso 0.4 1 calc R U P E 2
H2'X H 0.0372 0.5345 0.4241 0.063 Uiso 0.4 1 calc R U P E 2
C3' C -0.142(2) 0.6412(13) 0.3945(9) 0.083(3) Uani 0.4 1 d . U P E 2
H3'9 H -0.1726 0.5981 0.3674 0.099 Uiso 0.4 1 calc R U P E 2
H3'X H -0.2017 0.6497 0.4415 0.099 Uiso 0.4 1 calc R U P E 2
C4' C -0.166(2) 0.7334(12) 0.3577(8) 0.087(3) Uani 0.4 1 d . U P E 2
H4'9 H -0.2720 0.7629 0.3522 0.104 Uiso 0.4 1 calc R U P E 2
H4'X H -0.1083 0.7253 0.3103 0.104 Uiso 0.4 1 calc R U P E 2
C5' C -0.1154(16) 0.7977(10) 0.4039(7) 0.073(3) Uani 0.4 1 d . U P E 2
H5'9 H -0.1336 0.8616 0.3815 0.087 Uiso 0.4 1 calc R U P E 2
H5'X H -0.1749 0.8052 0.4509 0.087 Uiso 0.4 1 calc R U P E 2
C6' C 0.0515(12) 0.7546(8) 0.4128(5) 0.050(2) Uani 0.4 1 d . U P E 2
H6'9 H 0.1117 0.7508 0.3662 0.060 Uiso 0.4 1 calc R U P E 2
H6'X H 0.0786 0.7966 0.4426 0.060 Uiso 0.4 1 calc R U P E 2

loop_
_atom_site_aniso_label
_atom_site_aniso_U_11
_atom_site_aniso_U_22
_atom_site_aniso_U_33
_atom_site_aniso_U_23
_atom_site_aniso_U_13
_atom_site_aniso_U_12
C1'A 0.0335(18) 0.0260(17) 0.0414(17) 0.0054(13) -0.0126(14) -0.0134(15)
C2'A 0.045(2) 0.046(2) 0.0455(19) 0.0034(16) -0.0112(16) -0.0235(19)
C3'A 0.038(2) 0.054(2) 0.0450(19) -0.0072(17) -0.0032(16) -0.0173(19)
C4'A 0.055(3) 0.045(2) 0.0426(19) -0.0053(16) -0.0110(17) -0.019(2)
C5'A 0.046(2) 0.038(2) 0.050(2) -0.0036(16) -0.0117(17) -0.0213(18)
C6'A 0.039(2) 0.037(2) 0.052(2) 0.0001(15) -0.0152(16) -0.0174(17)
C5A 0.041(2) 0.034(2) 0.072(3) -0.0080(18) -0.0108(19) -0.0083(18)
C4A 0.040(2) 0.0268(18) 0.0497(19) 0.0060(14) -0.0198(16) -0.0126(16)
N2A 0.0424(18) 0.0210(14) 0.0544(17) 0.0057(12) -0.0233(14) -0.0117(13)
C3A 0.0286(17) 0.0229(16) 0.0306(15) -0.0026(12) -0.0024(12) -0.0071(14)
O2A 0.0324(13) 0.0240(12) 0.0408(12) 0.0035(9) -0.0081(10) -0.0077(10)
C2A 0.0336(18) 0.0185(15) 0.0369(16) 0.0022(12) -0.0070(14) -0.0105(14)
N1A 0.0305(15) 0.0205(13) 0.0313(13) 0.0015(10) -0.0068(11) -0.0090(11)
C1A 0.0272(17) 0.0234(16) 0.0268(14) 0.0001(12) -0.0011(12) -0.0081(14)
O1A 0.0404(14) 0.0241(12) 0.0394(12) 0.0042(9) -0.0148(10) -0.0101(11)
C10A 0.0251(18) 0.0219(16) 0.0287(15) 0.0008(12) -0.0040(13) -0.0068(14)
C11A 0.0240(16) 0.0264(16) 0.0276(14) -0.0003(12) -0.0038(12) -0.0087(13)
C12A 0.044(2) 0.0314(18) 0.0319(16) -0.0024(13) -0.0022(14) -0.0163(16)
C13A 0.053(2) 0.043(2) 0.0335(17) 0.0003(15) 0.0033(16) -0.0241(19)
C14A 0.036(2) 0.044(2) 0.0289(15) -0.0089(14) -0.0008(14) -0.0091(16)
C15A 0.031(2) 0.0255(18) 0.0358(17) -0.0041(14) -0.0097(14) -0.0024(16)
C16A 0.0315(18) 0.0262(17) 0.0291(15) 0.0002(12) -0.0051(13) -0.0086(14)
C21A 0.0257(17) 0.0208(15) 0.0300(15) 0.0024(11) -0.0045(12) -0.0063(13)
C22A 0.0296(18) 0.0292(17) 0.0339(16) -0.0017(13) -0.0060(13) -0.0089(15)
C23A 0.034(2) 0.0282(18) 0.0395(17) -0.0010(13) 0.0017(14) -0.0063(15)
C24A 0.0290(19) 0.0306(19) 0.060(2) 0.0004(16) -0.0034(16) -0.0112(16)
C25A 0.033(2) 0.038(2) 0.057(2) -0.0095(17) -0.0079(17) -0.0153(17)
C26A 0.0299(18) 0.0242(16) 0.0390(17) -0.0051(13) -0.0025(14) -0.0080(14)
C31A 0.0312(18) 0.0207(15) 0.0275(14) -0.0034(11) -0.0068(12) -0.0084(13)
C32A 0.0314(18) 0.0249(17) 0.0349(16) -0.0002(13) -0.0058(13) -0.0093(14)
C33A 0.0331(19) 0.0270(17) 0.0468(19) -0.0022(14) -0.0122(15) -0.0063(15)
C34A 0.049(2) 0.0278(19) 0.0409(19) 0.0036(14) -0.0211(16) -0.0095(17)
C35A 0.048(2) 0.0257(17) 0.0336(16) 0.0047(13) -0.0086(15) -0.0117(17)
C36A 0.0338(18) 0.0235(16) 0.0320(16) -0.0004(12) -0.0045(13) -0.0100(14)
C1'B 0.055(2) 0.040(2) 0.0409(18) -0.0004(15) -0.0087(17) -0.0222(19)
C3'B 0.074(4) 0.087(4) 0.074(3) 0.006(3) 0.005(3) -0.041(3)
C2'B 0.070(3) 0.051(2) 0.052(2) 0.0095(18) -0.011(2) -0.027(2)
C4'B 0.067(3) 0.082(4) 0.098(4) 0.008(3) -0.012(3) -0.047(3)
C5'B 0.072(4) 0.083(4) 0.092(4) 0.010(3) -0.035(3) -0.042(3)
C6'B 0.073(3) 0.061(3) 0.061(2) 0.012(2) -0.026(2) -0.039(2)
C5B 0.073(3) 0.048(2) 0.056(2) -0.0179(19) -0.020(2) -0.004(2)
C4B 0.052(2) 0.0340(19) 0.0325(17) -0.0030(14) -0.0132(15) -0.0181(18)
N2B 0.0493(19) 0.0259(15) 0.0372(14) 0.0020(11) -0.0179(13) -0.0128(14)
C3B 0.039(2) 0.0268(17) 0.0340(16) 0.0038(13) -0.0105(14) -0.0139(16)
O2B 0.0472(15) 0.0299(13) 0.0400(12) 0.0020(10) -0.0148(11) -0.0127(11)
C2B 0.057(2) 0.0256(18) 0.0436(19) 0.0033(14) -0.0209(17) -0.0189(17)
N1B 0.0393(17) 0.0200(14) 0.0409(15) 0.0023(11) -0.0158(12) -0.0107(12)
C1B 0.0297(18) 0.0230(16) 0.0375(16) 0.0005(13) -0.0090(14) -0.0067(14)
O1B 0.0450(15) 0.0243(12) 0.0503(14) 0.0037(10) -0.0209(12) -0.0100(11)
C10B 0.0291(19) 0.0201(16) 0.0337(16) -0.0015(12) -0.0065(13) -0.0067(14)
C11B 0.0233(16) 0.0259(16) 0.0346(16) 0.0008(12) -0.0095(12) -0.0070(14)
C12B 0.0304(19) 0.0300(17) 0.0422(18) 0.0043(13) -0.0110(14) -0.0134(15)
C13B 0.033(2) 0.048(2) 0.0393(18) 0.0056(16) -0.0076(15) -0.0160(18)
C14B 0.0302(19) 0.047(2) 0.0365(17) -0.0061(15) -0.0047(14) -0.0100(17)
C15B 0.036(2) 0.034(2) 0.0433(19) -0.0056(15) -0.0091(15) -0.0108(18)
C16B 0.0307(18) 0.0274(17) 0.0383(17) -0.0009(13) -0.0077(14) -0.0084(15)
C21B 0.0252(17) 0.0190(15) 0.0432(17) 0.0020(13) -0.0084(13) -0.0059(13)
C22B 0.0300(19) 0.0306(18) 0.057(2) -0.0105(15) -0.0062(16) -0.0064(16)
C23B 0.032(2) 0.0314(19) 0.060(2) -0.0076(16) -0.0003(16) -0.0032(16)
C24B 0.0275(19) 0.0309(19) 0.063(2) 0.0048(16) -0.0053(16) -0.0098(16)
C25B 0.033(2) 0.036(2) 0.0487(19) 0.0100(15) -0.0161(16) -0.0180(17)
C26B 0.0335(19) 0.0253(17) 0.0380(17) 0.0059(13) -0.0079(14) -0.0104(15)
C31B 0.0314(17) 0.0191(15) 0.0305(15) -0.0031(11) -0.0062(13) -0.0083(13)
C32B 0.0303(18) 0.0268(17) 0.0385(16) 0.0021(13) -0.0061(14) -0.0082(14)
C33B 0.0325(19) 0.0282(17) 0.0464(18) -0.0002(14) -0.0128(15) -0.0071(15)
C34B 0.043(2) 0.0301(19) 0.0378(18) 0.0025(14) -0.0138(16) -0.0049(17)
C35B 0.046(2) 0.0296(19) 0.0343(17) 0.0031(14) -0.0069(15) -0.0089(17)
C36B 0.0331(18) 0.0286(17) 0.0363(16) -0.0035(13) -0.0034(14) -0.0102(15)
C1'C 0.033(3) 0.027(3) 0.049(4) -0.011(3) -0.003(3) -0.004(3)
C2'C 0.048(4) 0.026(3) 0.050(4) -0.013(3) -0.010(3) -0.003(3)
C3'C 0.062(5) 0.039(4) 0.091(6) -0.005(4) -0.035(4) -0.006(4)
C4'C 0.035(4) 0.058(5) 0.101(6) -0.009(4) -0.022(4) 0.001(4)
C5'C 0.052(5) 0.060(5) 0.072(5) -0.013(4) -0.013(4) 0.002(4)
C6'C 0.051(4) 0.048(4) 0.044(3) -0.008(3) -0.002(3) -0.002(3)
C5C 0.047(4) 0.052(4) 0.055(4) -0.021(3) 0.009(3) -0.020(4)
C4C 0.034(5) 0.035(4) 0.034(4) -0.008(3) 0.006(3) -0.014(4)
N2C 0.0445(19) 0.0289(15) 0.0442(16) -0.0021(12) 0.0101(14) -0.0130(14)
C3C 0.0345(19) 0.0278(18) 0.0417(17) 0.0011(14) -0.0022(14) -0.0137(15)
O2C 0.0510(16) 0.0338(14) 0.0498(14) 0.0027(11) 0.0070(12) -0.0157(12)
C2C 0.039(2) 0.0258(18) 0.053(2) 0.0035(15) 0.0100(17) -0.0016(16)
N1C 0.0289(16) 0.0233(15) 0.0455(15) 0.0050(12) 0.0042(12) -0.0044(12)
C1C 0.0246(17) 0.0211(16) 0.0389(16) 0.0016(13) -0.0041(13) -0.0053(14)
O1C 0.0345(14) 0.0221(12) 0.0516(13) 0.0067(10) 0.0030(10) -0.0081(10)
C10C 0.0225(17) 0.0231(17) 0.0323(16) 0.0016(12) -0.0005(13) -0.0059(14)
C11C 0.0234(17) 0.0279(17) 0.0342(16) 0.0027(12) 0.0010(12) -0.0129(14)
C12C 0.0275(18) 0.0367(19) 0.0383(17) 0.0077(14) -0.0054(13) -0.0127(15)
C13C 0.036(2) 0.055(2) 0.0371(17) 0.0107(16) -0.0100(15) -0.0206(19)
C14C 0.048(2) 0.058(2) 0.0339(17) -0.0042(16) -0.0020(16) -0.032(2)
C15C 0.039(2) 0.038(2) 0.0392(18) -0.0067(15) 0.0015(15) -0.0183(18)
C16C 0.0332(19) 0.0283(17) 0.0340(16) 0.0011(13) -0.0027(14) -0.0112(15)
C21C 0.0285(18) 0.0220(15) 0.0341(15) 0.0029(12) -0.0032(13) -0.0080(14)
C22C 0.0320(19) 0.037(2) 0.0447(19) -0.0098(15) 0.0015(15) -0.0131(16)
C23C 0.042(2) 0.0308(19) 0.051(2) -0.0052(15) -0.0109(16) -0.0131(16)
C24C 0.032(2) 0.0324(19) 0.052(2) 0.0072(15) -0.0128(16) -0.0138(16)
C25C 0.0258(18) 0.0325(19) 0.0401(18) 0.0050(14) -0.0021(14) -0.0065(15)
C26C 0.0264(17) 0.0235(16) 0.0325(15) 0.0045(12) -0.0041(13) -0.0047(13)
C31C 0.0246(16) 0.0219(16) 0.0314(15) -0.0016(12) 0.0008(12) -0.0055(13)
C32C 0.0308(18) 0.0242(16) 0.0331(15) 0.0009(12) -0.0028(13) -0.0072(14)
C33C 0.0317(19) 0.0307(17) 0.0375(16) -0.0037(13) 0.0022(14) -0.0136(15)
C34C 0.042(2) 0.0274(18) 0.0371(17) 0.0028(13) 0.0065(15) -0.0130(16)
C35C 0.040(2) 0.037(2) 0.0295(16) 0.0069(14) -0.0029(14) -0.0076(17)
C36C 0.0268(17) 0.0313(17) 0.0324(16) -0.0019(13) -0.0009(13) -0.0074(14)
C1'D 0.0285(18) 0.0248(17) 0.0409(17) 0.0045(13) 0.0026(13) -0.0054(14)
C2'D 0.0292(19) 0.046(2) 0.0457(19) 0.0076(16) -0.0016(15) -0.0072(17)
C3'D 0.041(2) 0.050(2) 0.0419(19) -0.0032(16) -0.0024(16) -0.0158(19)
C4'D 0.044(2) 0.042(2) 0.0397(18) -0.0047(15) 0.0040(16) -0.0097(18)
C5'D 0.0299(19) 0.035(2) 0.0454(19) -0.0011(15) 0.0028(15) -0.0053(16)
C6'D 0.0271(18) 0.0329(19) 0.052(2) 0.0013(15) 0.0033(15) -0.0076(16)
C5D 0.044(2) 0.031(2) 0.075(3) -0.0094(18) 0.003(2) -0.0120(18)
C4D 0.0317(19) 0.0245(18) 0.056(2) 0.0038(15) 0.0066(16) -0.0064(15)
N2D 0.0314(17) 0.0242(15) 0.0586(18) 0.0052(13) 0.0119(13) -0.0045(13)
C3D 0.0286(17) 0.0244(17) 0.0352(16) -0.0011(13) -0.0027(13) -0.0073(14)
O2D 0.0316(13) 0.0237(12) 0.0423(12) 0.0013(10) -0.0019(10) -0.0089(10)
C2D 0.0286(18) 0.0235(17) 0.0407(17) 0.0005(13) 0.0015(14) -0.0046(14)
N1D 0.0293(15) 0.0185(13) 0.0331(13) 0.0021(10) 0.0001(11) -0.0051(11)
C1D 0.0253(17) 0.0216(15) 0.0320(15) -0.0008(12) -0.0060(13) -0.0073(14)
O1D 0.0333(13) 0.0212(11) 0.0387(12) 0.0033(9) 0.0011(9) -0.0069(10)
C10D 0.0226(16) 0.0195(16) 0.0314(15) -0.0002(12) -0.0040(12) -0.0053(13)
C11D 0.0229(16) 0.0266(16) 0.0299(15) -0.0007(12) -0.0015(12) -0.0113(13)
C12D 0.0289(18) 0.0264(17) 0.0372(16) -0.0006(13) -0.0072(13) -0.0044(14)
C13D 0.042(2) 0.041(2) 0.0315(16) 0.0009(14) -0.0109(14) -0.0098(17)
C14D 0.038(2) 0.040(2) 0.0327(16) -0.0095(14) -0.0009(14) -0.0155(16)
C15D 0.035(2) 0.0265(19) 0.0393(18) -0.0053(14) 0.0001(15) -0.0119(16)
C16D 0.0295(18) 0.0235(16) 0.0358(16) 0.0007(13) -0.0051(13) -0.0084(14)
C21D 0.0277(17) 0.0172(14) 0.0322(15) 0.0020(11) -0.0053(12) -0.0068(13)
C22D 0.0334(19) 0.0327(18) 0.0374(17) -0.0038(13) -0.0027(14) -0.0139(16)
C23D 0.039(2) 0.0284(18) 0.0433(18) -0.0018(14) -0.0130(15) -0.0105(16)
C24D 0.0266(19) 0.039(2) 0.091(3) -0.021(2) -0.021(2) -0.0047(17)
C25D 0.025(2) 0.065(3) 0.106(4) -0.049(3) -0.001(2) -0.002(2)
C26D 0.0288(19) 0.042(2) 0.059(2) -0.0201(17) -0.0070(16) -0.0071(17)
C31D 0.0263(17) 0.0158(14) 0.0279(14) -0.0034(11) 0.0000(12) -0.0043(13)
C32D 0.0259(17) 0.0229(16) 0.0374(16) 0.0002(13) -0.0035(13) -0.0049(14)
C33D 0.0321(19) 0.0255(17) 0.0481(19) -0.0007(14) 0.0028(15) -0.0113(15)
C34D 0.041(2) 0.0285(18) 0.0380(18) 0.0036(14) 0.0051(15) -0.0118(17)
C35D 0.044(2) 0.0266(17) 0.0296(16) 0.0038(13) -0.0033(14) -0.0049(16)
C36D 0.0326(18) 0.0271(17) 0.0328(16) -0.0012(13) -0.0041(13) -0.0085(15)
C5C' 0.061(3) 0.061(3) 0.061(3) -0.0011(4) -0.0079(6) -0.0195(11)
C4C' 0.044(3) 0.044(3) 0.044(3) -0.00081(19) -0.0057(5) -0.0141(11)
C1' 0.045(3) 0.045(3) 0.045(3) -0.00081(19) -0.0058(4) -0.0143(8)
C2' 0.052(3) 0.052(3) 0.052(3) -0.00094(19) -0.0067(4) -0.0167(10)
C3' 0.083(3) 0.083(3) 0.083(3) -0.00149(19) -0.0107(4) -0.0265(10)
C4' 0.087(3) 0.087(3) 0.087(3) -0.00155(19) -0.0112(4) -0.0278(10)
C5' 0.073(3) 0.073(3) 0.073(3) -0.00128(19) -0.0093(4) -0.0232(9)
C6' 0.050(2) 0.050(2) 0.050(2) -0.00089(18) -0.0065(3) -0.0161(7)

loop_
_atom_type_symbol
_atom_type_description
_atom_type_scat_dispersion_real
_atom_type_scat_dispersion_imag
_atom_type_scat_source
C C 0.0181 0.0091 'International Tables Vol C Tables 4.2.6.8 and 6.1.1.4'
H H 0.0000 0.0000 'International Tables Vol C Tables 4.2.6.8 and 6.1.1.4'
N N 0.0311 0.0180 'International Tables Vol C Tables 4.2.6.8 and 6.1.1.4'
O O 0.0492 0.0322 'International Tables Vol C Tables 4.2.6.8 and 6.1.1.4'

loop_
_geom_angle_atom_site_label_1
_geom_angle_atom_site_label_2
_geom_angle_atom_site_label_3
_geom_angle
C2'A C1'A C6'A 109.2(3)
C2'A C1'A C4A 113.8(3)
C6'A C1'A C4A 112.6(3)
C2'A C1'A H1'A 107.0
C6'A C1'A H1'A 107.0
C4A C1'A H1'A 107.0
C1'A C2'A C3'A 113.8(3)
C1'A C2'A H2'5 108.8
C3'A C2'A H2'5 108.8
C1'A C2'A H2'6 108.8
C3'A C2'A H2'6 108.8
H2'5 C2'A H2'6 107.7
C4'A C3'A C2'A 111.7(3)
C4'A C3'A H3'5 109.3
C2'A C3'A H3'5 109.3
C4'A C3'A H3'6 109.3
C2'A C3'A H3'6 109.3
H3'5 C3'A H3'6 107.9
C5'A C4'A C3'A 109.8(3)
C5'A C4'A H4'5 109.7
C3'A C4'A H4'5 109.7
C5'A C4'A H4'6 109.7
C3'A C4'A H4'6 109.7
H4'5 C4'A H4'6 108.2
C4'A C5'A C6'A 113.1(3)
C4'A C5'A H5'5 109.0
C6'A C5'A H5'5 109.0
C4'A C5'A H5'6 109.0
C6'A C5'A H5'6 109.0
H5'5 C5'A H5'6 107.8
C1'A C6'A C5'A 112.2(3)
C1'A C6'A H6'1 109.2
C5'A C6'A H6'1 109.2
C1'A C6'A H6'2 109.2
C5'A C6'A H6'2 109.2
H6'1 C6'A H6'2 107.9
C4A C5A H5A1 109.5
C4A C5A H5A2 109.5
H5A1 C5A H5A2 109.5
C4A C5A H5A3 109.5
H5A1 C5A H5A3 109.5
H5A2 C5A H5A3 109.5
N2A C4A C5A 108.7(3)
N2A C4A C1'A 109.3(3)
C5A C4A C1'A 114.8(3)
N2A C4A H4A 108.0
C5A C4A H4A 108.0
C1'A C4A H4A 108.0
C3A N2A C4A 124.9(3)
C3A N2A H1A 117.5
C4A N2A H1A 117.5
O2A C3A N2A 124.0(3)
O2A C3A C2A 121.1(3)
N2A C3A C2A 114.9(3)
N1A C2A C3A 111.1(3)
N1A C2A H2A1 109.4
C3A C2A H2A1 109.4
N1A C2A H2A2 109.4
C3A C2A H2A2 109.4
H2A1 C2A H2A2 108.0
C1A N1A C2A 121.4(3)
C1A N1A H2A 119.3
C2A N1A H2A 119.3
O1A C1A N1A 120.0(3)
O1A C1A C10A 119.3(3)
N1A C1A C10A 120.7(3)
C31A C10A C21A 112.5(3)
C31A C10A C1A 111.5(3)
C21A C10A C1A 103.4(3)
C31A C10A C11A 105.8(2)
C21A C10A C11A 112.2(3)
C1A C10A C11A 111.6(2)
C12A C11A C16A 116.8(3)
C12A C11A C10A 123.1(3)
C16A C11A C10A 120.1(3)
C11A C12A C13A 120.4(3)
C11A C12A H12A 119.8
C13A C12A H12A 119.8
C14A C13A C12A 122.0(3)
C14A C13A H13A 119.0
C12A C13A H13A 119.0
C15A C14A C13A 118.4(3)
C15A C14A H14A 120.8
C13A C14A H14A 120.8
C14A C15A C16A 119.4(3)
C14A C15A H15A 120.3
C16A C15A H15A 120.3
C11A C16A C15A 122.9(3)
C11A C16A H16A 118.5
C15A C16A H16A 118.5
C26A C21A C22A 118.6(3)
C26A C21A C10A 123.2(3)
C22A C21A C10A 118.1(3)
C23A C22A C21A 121.3(3)
C23A C22A H22A 119.3
C21A C22A H22A 119.3
C22A C23A C24A 119.1(3)
C22A C23A H23A 120.5
C24A C23A H23A 120.5
C25A C24A C23A 120.4(4)
C25A C24A H24A 119.8
C23A C24A H24A 119.8
C26A C25A C24A 121.1(3)
C26A C25A H25A 119.4
C24A C25A H25A 119.4
C25A C26A C21A 119.5(3)
C25A C26A H26A 120.3
C21A C26A H26A 120.3
C36A C31A C32A 119.1(3)
C36A C31A C10A 122.4(3)
C32A C31A C10A 118.5(3)
C33A C32A C31A 121.2(3)
C33A C32A H32A 119.4
C31A C32A H32A 119.4
C34A C33A C32A 119.5(4)
C34A C33A H33A 120.3
C32A C33A H33A 120.3
C33A C34A C35A 119.9(3)
C33A C34A H34A 120.1
C35A C34A H34A 120.1
C36A C35A C34A 120.6(3)
C36A C35A H35A 119.7
C34A C35A H35A 119.7
C31A C36A C35A 119.7(3)
C31A C36A H36A 120.1
C35A C36A H36A 120.1
C2'B C1'B C6'B 108.9(3)
C2'B C1'B C4B 114.5(4)
C6'B C1'B C4B 112.4(3)
C2'B C1'B H1'B 106.9
C6'B C1'B H1'B 106.9
C4B C1'B H1'B 106.9
C4'B C3'B C2'B 110.6(4)
C4'B C3'B H3'3 109.5
C2'B C3'B H3'3 109.5
C4'B C3'B H3'4 109.5
C2'B C3'B H3'4 109.5
H3'3 C3'B H3'4 108.1
C1'B C2'B C3'B 111.3(4)
C1'B C2'B H2'3 109.4
C3'B C2'B H2'3 109.4
C1'B C2'B H2'4 109.4
C3'B C2'B H2'4 109.4
H2'3 C2'B H2'4 108.0
C5'B C4'B C3'B 110.8(4)
C5'B C4'B H4'1 109.5
C3'B C4'B H4'1 109.5
C5'B C4'B H4'2 109.5
C3'B C4'B H4'2 109.5
H4'1 C4'B H4'2 108.1
C4'B C5'B C6'B 111.2(5)
C4'B C5'B H5'3 109.4
C6'B C5'B H5'3 109.4
C4'B C5'B H5'4 109.4
C6'B C5'B H5'4 109.4
H5'3 C5'B H5'4 108.0
C1'B C6'B C5'B 110.4(4)
C1'B C6'B H6'5 109.6
C5'B C6'B H6'5 109.6
C1'B C6'B H6'6 109.6
C5'B C6'B H6'6 109.6
H6'5 C6'B H6'6 108.1
C4B C5B H5B1 109.5
C4B C5B H5B2 109.5
H5B1 C5B H5B2 109.5
C4B C5B H5B3 109.5
H5B1 C5B H5B3 109.5
H5B2 C5B H5B3 109.5
N2B C4B C5B 110.2(3)
N2B C4B C1'B 110.5(3)
C5B C4B C1'B 116.0(3)
N2B C4B H4B 106.5
C5B C4B H4B 106.5
C1'B C4B H4B 106.5
C3B N2B C4B 124.8(3)
C3B N2B H2B 117.6
C4B N2B H2B 117.6
O2B C3B N2B 124.3(3)
O2B C3B C2B 119.6(3)
N2B C3B C2B 116.0(3)
N1B C2B C3B 111.5(3)
N1B C2B H2B1 109.3
C3B C2B H2B1 109.3
N1B C2B H2B2 109.3
C3B C2B H2B2 109.3
H2B1 C2B H2B2 108.0
C1B N1B C2B 121.4(3)
C1B N1B H1B 119.3
C2B N1B H1B 119.3
O1B C1B N1B 120.5(3)
O1B C1B C10B 119.0(3)
N1B C1B C10B 120.5(3)
C31B C10B C21B 112.2(3)
C31B C10B C1B 111.3(3)
C21B C10B C1B 103.1(3)
C31B C10B C11B 106.4(2)
C21B C10B C11B 113.5(3)
C1B C10B C11B 110.5(3)
C12B C11B C16B 116.4(3)
C12B C11B C10B 123.7(3)
C16B C11B C10B 119.8(3)
C11B C12B C13B 120.9(3)
C11B C12B H12B 119.5
C13B C12B H12B 119.5
C14B C13B C12B 122.1(3)
C14B C13B H13B 119.0
C12B C13B H13B 119.0
C15B C14B C13B 117.9(3)
C15B C14B H14B 121.0
C13B C14B H14B 121.0
C14B C15B C16B 120.0(3)
C14B C15B H15B 120.0
C16B C15B H15B 120.0
C15B C16B C11B 122.7(3)
C15B C16B H16B 118.7
C11B C16B H16B 118.7
C26B C21B C22B 118.6(3)
C26B C21B C10B 123.1(3)
C22B C21B C10B 118.3(3)
C23B C22B C21B 121.6(3)
C23B C22B H22B 119.2
C21B C22B H22B 119.2
C22B C23B C24B 119.2(4)
C22B C23B H23B 120.4
C24B C23B H23B 120.4
C25B C24B C23B 120.0(3)
C25B C24B H24B 120.0
C23B C24B H24B 120.0
C24B C25B C26B 121.0(4)
C24B C25B H25B 119.5
C26B C25B H25B 119.5
C21B C26B C25B 119.6(3)
C21B C26B H26B 120.2
C25B C26B H26B 120.2
C36B C31B C32B 118.4(3)
C36B C31B C10B 122.5(3)
C32B C31B C10B 119.1(3)
C33B C32B C31B 121.7(3)
C33B C32B H32B 119.1
C31B C32B H32B 119.1
C34B C33B C32B 119.1(3)
C34B C33B H33B 120.5
C32B C33B H33B 120.5
C33B C34B C35B 119.9(3)
C33B C34B H34B 120.0
C35B C34B H34B 120.0
C34B C35B C36B 121.2(3)
C34B C35B H35B 119.4
C36B C35B H35B 119.4
C31B C36B C35B 119.7(3)
C31B C36B H36B 120.2
C35B C36B H36B 120.2
C4C C1'C C6'C 115.4(6)
C4C C1'C C2'C 108.2(5)
C6'C C1'C C2'C 109.8(6)
C4C C1'C H1'C 107.7
C6'C C1'C H1'C 107.7
C2'C C1'C H1'C 107.7
C3'C C2'C C1'C 112.8(6)
C3'C C2'C H2'7 109.0
C1'C C2'C H2'7 109.0
C3'C C2'C H2'8 109.0
C1'C C2'C H2'8 109.0
H2'7 C2'C H2'8 107.8
C2'C C3'C C4'C 113.8(7)
C2'C C3'C H3'7 108.8
C4'C C3'C H3'7 108.8
C2'C C3'C H3'8 108.8
C4'C C3'C H3'8 108.8
H3'7 C3'C H3'8 107.7
C3'C C4'C C5'C 111.1(8)
C3'C C4'C H4'7 109.4
C5'C C4'C H4'7 109.4
C3'C C4'C H4'8 109.4
C5'C C4'C H4'8 109.4
H4'7 C4'C H4'8 108.0
C6'C C5'C C4'C 111.9(6)
C6'C C5'C H5'7 109.2
C4'C C5'C H5'7 109.2
C6'C C5'C H5'8 109.2
C4'C C5'C H5'8 109.2
H5'7 C5'C H5'8 107.9
C5'C C6'C C1'C 113.3(6)
C5'C C6'C H6'7 108.9
C1'C C6'C H6'7 108.9
C5'C C6'C H6'8 108.9
C1'C C6'C H6'8 108.9
H6'7 C6'C H6'8 107.7
C4C C5C H5C1 109.5
C4C C5C H5C2 109.5
H5C1 C5C H5C2 109.5
C4C C5C H5C3 109.5
H5C1 C5C H5C3 109.5
H5C2 C5C H5C3 109.5
N2C C4C C1'C 113.5(6)
N2C C4C C5C 109.0(6)
C1'C C4C C5C 112.6(7)
N2C C4C H4C 107.1
C1'C C4C H4C 107.1
C5C C4C H4C 107.1
C3C N2C C4C 128.6(4)
C3C N2C H2C 115.7
C4C N2C H2C 115.7
O2C C3C N2C 125.0(3)
O2C C3C C2C 120.1(3)
N2C C3C C2C 114.9(3)
N1C C2C C3C 111.2(3)
N1C C2C H2C1 109.4
C3C C2C H2C1 109.4
N1C C2C H2C2 109.4
C3C C2C H2C2 109.4
H2C1 C2C H2C2 108.0
C1C N1C C2C 121.6(3)
C1C N1C H1C 119.2
C2C N1C H1C 119.2
O1C C1C N1C 120.6(3)
O1C C1C C10C 119.2(3)
N1C C1C C10C 120.2(3)
C31C C10C C21C 112.3(3)
C31C C10C C1C 111.1(3)
C21C C10C C1C 103.1(3)
C31C C10C C11C 106.1(3)
C21C C10C C11C 113.4(3)
C1C C10C C11C 110.8(3)
C12C C11C C16C 116.3(3)
C12C C11C C10C 124.0(3)
C16C C11C C10C 119.4(3)
C11C C12C C13C 120.4(3)
C11C C12C H12C 119.8
C13C C12C H12C 119.8
C14C C13C C12C 122.6(3)
C14C C13C H13C 118.7
C12C C13C H13C 118.7
C15C C14C C13C 117.8(3)
C15C C14C H14C 121.1
C13C C14C H14C 121.1
C14C C15C C16C 119.9(4)
C14C C15C H15C 120.0
C16C C15C H15C 120.0
C15C C16C C11C 123.0(3)
C15C C16C H16C 118.5
C11C C16C H16C 118.5
C26C C21C C22C 118.4(3)
C26C C21C C10C 123.4(3)
C22C C21C C10C 118.2(3)
C23C C22C C21C 121.4(3)
C23C C22C H22C 119.3
C21C C22C H22C 119.3
C22C C23C C24C 119.2(3)
C22C C23C H23C 120.4
C24C C23C H23C 120.4
C23C C24C C25C 119.9(3)
C23C C24C H24C 120.0
C25C C24C H24C 120.0
C26C C25C C24C 120.7(3)
C26C C25C H25C 119.7
C24C C25C H25C 119.7
C25C C26C C21C 120.3(3)
C25C C26C H26C 119.8
C21C C26C H26C 119.8
C36C C31C C32C 118.6(3)
C36C C31C C10C 123.0(3)
C32C C31C C10C 118.4(3)
C33C C32C C31C 121.7(3)
C33C C32C H32C 119.1
C31C C32C H32C 119.1
C32C C33C C34C 118.9(3)
C32C C33C H33C 120.6
C34C C33C H33C 120.6
C33C C34C C35C 120.0(3)
C33C C34C H34C 120.0
C35C C34C H34C 120.0
C36C C35C C34C 121.3(3)
C36C C35C H35C 119.3
C34C C35C H35C 119.3
C35C C36C C31C 119.5(3)
C35C C36C H36C 120.2
C31C C36C H36C 120.2
C2'D C1'D C6'D 109.0(3)
C2'D C1'D C4D 113.5(3)
C6'D C1'D C4D 112.8(3)
C2'D C1'D H1'D 107.1
C6'D C1'D H1'D 107.1
C4D C1'D H1'D 107.1
C1'D C2'D C3'D 113.8(3)
C1'D C2'D H2'1 108.8
C3'D C2'D H2'1 108.8
C1'D C2'D H2'2 108.8
C3'D C2'D H2'2 108.8
H2'1 C2'D H2'2 107.7
C4'D C3'D C2'D 111.4(3)
C4'D C3'D H3'1 109.4
C2'D C3'D H3'1 109.4
C4'D C3'D H3'2 109.4
C2'D C3'D H3'2 109.4
H3'1 C3'D H3'2 108.0
C5'D C4'D C3'D 110.4(3)
C5'D C4'D H4'3 109.6
C3'D C4'D H4'3 109.6
C5'D C4'D H4'4 109.6
C3'D C4'D H4'4 109.6
H4'3 C4'D H4'4 108.1
C4'D C5'D C6'D 113.3(3)
C4'D C5'D H5'1 108.9
C6'D C5'D H5'1 108.9
C4'D C5'D H5'2 108.9
C6'D C5'D H5'2 108.9
H5'1 C5'D H5'2 107.7
C1'D C6'D C5'D 112.0(3)
C1'D C6'D H6'3 109.2
C5'D C6'D H6'3 109.2
C1'D C6'D H6'4 109.2
C5'D C6'D H6'4 109.2
H6'3 C6'D H6'4 107.9
C4D C5D H5D1 109.5
C4D C5D H5D2 109.5
H5D1 C5D H5D2 109.5
C4D C5D H5D3 109.5
H5D1 C5D H5D3 109.5
H5D2 C5D H5D3 109.5
N2D C4D C5D 108.5(3)
N2D C4D C1'D 109.5(3)
C5D C4D C1'D 114.2(3)
N2D C4D H4D 108.2
C5D C4D H4D 108.2
C1'D C4D H4D 108.2
C3D N2D C4D 124.8(3)
C3D N2D H2D 117.6
C4D N2D H2D 117.6
O2D C3D N2D 124.6(3)
O2D C3D C2D 120.8(3)
N2D C3D C2D 114.7(3)
N1D C2D C3D 111.3(3)
N1D C2D H2D1 109.4
C3D C2D H2D1 109.4
N1D C2D H2D2 109.4
C3D C2D H2D2 109.4
H2D1 C2D H2D2 108.0
C1D N1D C2D 121.5(3)
C1D N1D H1D 119.2
C2D N1D H1D 119.2
O1D C1D N1D 120.7(3)
O1D C1D C10D 118.9(3)
N1D C1D C10D 120.3(3)
C31D C10D C21D 111.5(3)
C31D C10D C1D 111.1(2)
C21D C10D C1D 102.9(2)
C31D C10D C11D 107.2(2)
C21D C10D C11D 112.0(2)
C1D C10D C11D 112.2(2)
C12D C11D C16D 116.7(3)
C12D C11D C10D 123.5(3)
C16D C11D C10D 119.7(3)
C11D C12D C13D 120.2(3)
C11D C12D H12D 119.9
C13D C12D H12D 119.9
C14D C13D C12D 122.5(3)
C14D C13D H13D 118.8
C12D C13D H13D 118.8
C15D C14D C13D 117.6(3)
C15D C14D H14D 121.2
C13D C14D H14D 121.2
C14D C15D C16D 120.0(3)
C14D C15D H15D 120.0
C16D C15D H15D 120.0
C15D C16D C11D 122.9(3)
C15D C16D H16D 118.5
C11D C16D H16D 118.5
C26D C21D C22D 118.8(3)
C26D C21D C10D 122.4(3)
C22D C21D C10D 118.8(3)
C23D C22D C21D 121.6(3)
C23D C22D H22D 119.2
C21D C22D H22D 119.2
C22D C23D C24D 119.2(3)
C22D C23D H23D 120.4
C24D C23D H23D 120.4
C23D C24D C25D 120.5(4)
C23D C24D H24D 119.8
C25D C24D H24D 119.8
C24D C25D C26D 120.6(4)
C24D C25D H25D 119.7
C26D C25D H25D 119.7
C21D C26D C25D 119.2(3)
C21D C26D H26D 120.4
C25D C26D H26D 120.4
C36D C31D C32D 118.3(3)
C36D C31D C10D 122.8(3)
C32D C31D C10D 118.9(3)
C33D C32D C31D 121.2(3)
C33D C32D H32D 119.4
C31D C32D H32D 119.4
C34D C33D C32D 119.6(3)
C34D C33D H33D 120.2
C32D C33D H33D 120.2
C33D C34D C35D 120.0(3)
C33D C34D H34D 120.0
C35D C34D H34D 120.0
C34D C35D C36D 120.8(3)
C34D C35D H35D 119.6
C36D C35D H35D 119.6
C31D C36D C35D 120.0(3)
C31D C36D H36D 120.0
C35D C36D H36D 120.0
C4C' C5C' H5C4 109.5
C4C' C5C' H5C5 109.5
H5C4 C5C' H5C5 109.5
C4C' C5C' H5C6 109.5
H5C4 C5C' H5C6 109.5
H5C5 C5C' H5C6 109.5
C5C' C4C' C1' 115.1(14)
C5C' C4C' H4C' 107.9
C1' C4C' H4C' 107.9
C4C' C1' C6' 116.4(12)
C4C' C1' C2' 113.0(12)
C6' C1' C2' 106.2(11)
C4C' C1' H1' 106.9
C6' C1' H1' 106.9
C2' C1' H1' 106.9
C3' C2' C1' 116.3(13)
C3' C2' H2'9 108.2
C1' C2' H2'9 108.2
C3' C2' H2'X 108.2
C1' C2' H2'X 108.2
H2'9 C2' H2'X 107.4
C4' C3' C2' 108.8(15)
C4' C3' H3'9 109.9
C2' C3' H3'9 109.9
C4' C3' H3'X 109.9
C2' C3' H3'X 109.9
H3'9 C3' H3'X 108.3
C3' C4' C5' 106.9(14)
C3' C4' H4'9 110.3
C5' C4' H4'9 110.3
C3' C4' H4'X 110.3
C5' C4' H4'X 110.3
H4'9 C4' H4'X 108.6
C6' C5' C4' 112.1(11)
C6' C5' H5'9 109.2
C4' C5' H5'9 109.2
C6' C5' H5'X 109.2
C4' C5' H5'X 109.2
H5'9 C5' H5'X 107.9
C1' C6' C5' 110.8(10)
C1' C6' H6'9 109.5
C5' C6' H6'9 109.5
C1' C6' H6'X 109.5
C5' C6' H6'X 109.5
H6'9 C6' H6'X 108.1

loop_
_geom_bond_atom_site_label_1
_geom_bond_atom_site_label_2
_geom_bond_distance
C1'A C2'A 1.532(5)
C1'A C6'A 1.542(5)
C1'A C4A 1.557(5)
C1'A H1'A 1.0000
C2'A C3'A 1.544(6)
C2'A H2'5 0.9900
C2'A H2'6 0.9900
C3'A C4'A 1.541(6)
C3'A H3'5 0.9900
C3'A H3'6 0.9900
C4'A C5'A 1.522(6)
C4'A H4'5 0.9900
C4'A H4'6 0.9900
C5'A C6'A 1.552(5)
C5'A H5'5 0.9900
C5'A H5'6 0.9900
C6'A H6'1 0.9900
C6'A H6'2 0.9900
C5A C4A 1.534(6)
C5A H5A1 0.9800
C5A H5A2 0.9800
C5A H5A3 0.9800
C4A N2A 1.472(5)
C4A H4A 1.0000
N2A C3A 1.337(4)
N2A H1A 0.8800
C3A O2A 1.214(4)
C3A C2A 1.519(5)
C2A N1A 1.450(4)
C2A H2A1 0.9900
C2A H2A2 0.9900
N1A C1A 1.350(4)
N1A H2A 0.8800
C1A O1A 1.215(4)
C1A C10A 1.549(4)
C10A C31A 1.533(4)
C10A C21A 1.546(5)
C10A C11A 1.567(4)
C11A C12A 1.369(4)
C11A C16A 1.393(5)
C12A C13A 1.409(5)
C12A H12A 0.9500
C13A C14A 1.388(5)
C13A H13A 0.9500
C14A C15A 1.357(5)
C14A H14A 0.9500
C15A C16A 1.415(5)
C15A H15A 0.9500
C16A H16A 0.9500
C21A C26A 1.406(5)
C21A C22A 1.425(4)
C22A C23A 1.379(5)
C22A H22A 0.9500
C23A C24A 1.396(5)
C23A H23A 0.9500
C24A C25A 1.394(5)
C24A H24A 0.9500
C25A C26A 1.387(5)
C25A H25A 0.9500
C26A H26A 0.9500
C31A C36A 1.371(5)
C31A C32A 1.395(5)
C32A C33A 1.371(5)
C32A H32A 0.9500
C33A C34A 1.366(5)
C33A H33A 0.9500
C34A C35A 1.390(6)
C34A H34A 0.9500
C35A C36A 1.379(5)
C35A H35A 0.9500
C36A H36A 0.9500
C1'B C2'B 1.498(5)
C1'B C6'B 1.524(6)
C1'B C4B 1.551(6)
C1'B H1'B 1.0000
C3'B C4'B 1.522(8)
C3'B C2'B 1.525(7)
C3'B H3'3 0.9900
C3'B H3'4 0.9900
C2'B H2'3 0.9900
C2'B H2'4 0.9900
C4'B C5'B 1.483(7)
C4'B H4'1 0.9900
C4'B H4'2 0.9900
C5'B C6'B 1.536(8)
C5'B H5'3 0.9900
C5'B H5'4 0.9900
C6'B H6'5 0.9900
C6'B H6'6 0.9900
C5B C4B 1.526(6)
C5B H5B1 0.9800
C5B H5B2 0.9800
C5B H5B3 0.9800
C4B N2B 1.476(4)
C4B H4B 1.0000
N2B C3B 1.337(4)
N2B H2B 0.8800
C3B O2B 1.219(4)
C3B C2B 1.525(5)
C2B N1B 1.452(4)
C2B H2B1 0.9900
C2B H2B2 0.9900
N1B C1B 1.341(4)
N1B H1B 0.8800
C1B O1B 1.211(4)
C1B C10B 1.557(4)
C10B C31B 1.522(4)
C10B C21B 1.549(5)
C10B C11B 1.570(4)
C11B C12B 1.369(5)
C11B C16B 1.414(5)
C12B C13B 1.409(5)
C12B H12B 0.9500
C13B C14B 1.391(6)
C13B H13B 0.9500
C14B C15B 1.370(5)
C14B H14B 0.9500
C15B C16B 1.403(5)
C15B H15B 0.9500
C16B H16B 0.9500
C21B C26B 1.398(5)
C21B C22B 1.425(5)
C22B C23B 1.383(6)
C22B H22B 0.9500
C23B C24B 1.401(6)
C23B H23B 0.9500
C24B C25B 1.397(6)
C24B H24B 0.9500
C25B C26B 1.403(5)
C25B H25B 0.9500
C26B H26B 0.9500
C31B C36B 1.376(5)
C31B C32B 1.397(5)
C32B C33B 1.373(5)
C32B H32B 0.9500
C33B C34B 1.367(6)
C33B H33B 0.9500
C34B C35B 1.378(6)
C34B H34B 0.9500
C35B C36B 1.379(5)
C35B H35B 0.9500
C36B H36B 0.9500
C1'C C4C 1.530(11)
C1'C C6'C 1.532(9)
C1'C C2'C 1.576(9)
C1'C H1'C 1.0000
C2'C C3'C 1.498(11)
C2'C H2'7 0.9900
C2'C H2'8 0.9900
C3'C C4'C 1.513(13)
C3'C H3'7 0.9900
C3'C H3'8 0.9900
C4'C C5'C 1.539(12)
C4'C H4'7 0.9900
C4'C H4'8 0.9900
C5'C C6'C 1.511(11)
C5'C H5'7 0.9900
C5'C H5'8 0.9900
C6'C H6'7 0.9900
C6'C H6'8 0.9900
C5C C4C 1.566(10)
C5C H5C1 0.9800
C5C H5C2 0.9800
C5C H5C3 0.9800
C4C N2C 1.499(8)
C4C H4C 1.0000
N2C C3C 1.349(5)
N2C H2C 0.8800
C3C O2C 1.206(4)
C3C C2C 1.523(5)
C2C N1C 1.456(4)
C2C H2C1 0.9900
C2C H2C2 0.9900
N1C C1C 1.344(4)
N1C H1C 0.8800
C1C O1C 1.213(4)
C1C C10C 1.558(4)
C10C C31C 1.525(4)
C10C C21C 1.549(5)
C10C C11C 1.566(4)
C11C C12C 1.370(5)
C11C C16C 1.412(5)
C12C C13C 1.417(5)
C12C H12C 0.9500
C13C C14C 1.382(6)
C13C H13C 0.9500
C14C C15C 1.368(6)
C14C H14C 0.9500
C15C C16C 1.403(5)
C15C H15C 0.9500
C16C H16C 0.9500
C21C C26C 1.404(5)
C21C C22C 1.420(5)
C22C C23C 1.391(5)
C22C H22C 0.9500
C23C C24C 1.404(6)
C23C H23C 0.9500
C24C C25C 1.404(5)
C24C H24C 0.9500
C25C C26C 1.389(5)
C25C H25C 0.9500
C26C H26C 0.9500
C31C C36C 1.373(5)
C31C C32C 1.410(5)
C32C C33C 1.357(5)
C32C H32C 0.9500
C33C C34C 1.374(5)
C33C H33C 0.9500
C34C C35C 1.382(6)
C34C H34C 0.9500
C35C C36C 1.367(5)
C35C H35C 0.9500
C36C H36C 0.9500
C1'D C2'D 1.537(5)
C1'D C6'D 1.543(5)
C1'D C4D 1.549(5)
C1'D H1'D 1.0000
C2'D C3'D 1.546(6)
C2'D H2'1 0.9900
C2'D H2'2 0.9900
C3'D C4'D 1.539(5)
C3'D H3'1 0.9900
C3'D H3'2 0.9900
C4'D C5'D 1.520(6)
C4'D H4'3 0.9900
C4'D H4'4 0.9900
C5'D C6'D 1.550(5)
C5'D H5'1 0.9900
C5'D H5'2 0.9900
C6'D H6'3 0.9900
C6'D H6'4 0.9900
C5D C4D 1.536(6)
C5D H5D1 0.9800
C5D H5D2 0.9800
C5D H5D3 0.9800
C4D N2D 1.470(5)
C4D H4D 1.0000
N2D C3D 1.337(4)
N2D H2D 0.8800
C3D O2D 1.205(4)
C3D C2D 1.528(5)
C2D N1D 1.449(4)
C2D H2D1 0.9900
C2D H2D2 0.9900
N1D C1D 1.344(4)
N1D H1D 0.8800
C1D O1D 1.211(4)
C1D C10D 1.561(4)
C10D C31D 1.522(4)
C10D C21D 1.551(5)
C10D C11D 1.564(4)
C11D C12D 1.371(4)
C11D C16D 1.404(4)
C12D C13D 1.417(5)
C12D H12D 0.9500
C13D C14D 1.387(5)
C13D H13D 0.9500
C14D C15D 1.372(5)
C14D H14D 0.9500
C15D C16D 1.402(5)
C15D H15D 0.9500
C16D H16D 0.9500
C21D C26D 1.391(5)
C21D C22D 1.418(4)
C22D C23D 1.374(5)
C22D H22D 0.9500
C23D C24D 1.381(6)
C23D H23D 0.9500
C24D C25D 1.394(6)
C24D H24D 0.9500
C25D C26D 1.402(6)
C25D H25D 0.9500
C26D H26D 0.9500
C31D C36D 1.373(5)
C31D C32D 1.402(5)
C32D C33D 1.373(5)
C32D H32D 0.9500
C33D C34D 1.362(5)
C33D H33D 0.9500
C34D C35D 1.379(6)
C34D H34D 0.9500
C35D C36D 1.380(5)
C35D H35D 0.9500
C36D H36D 0.9500
C5C' C4C' 1.49(2)
C5C' H5C4 0.9800
C5C' H5C5 0.9800
C5C' H5C6 0.9800
C4C' C1' 1.494(19)
C4C' H4C' 1.0001
C1' C6' 1.520(16)
C1' C2' 1.551(19)
C1' H1' 1.0000
C2' C3' 1.52(2)
C2' H2'9 0.9900
C2' H2'X 0.9900
C3' C4' 1.47(2)
C3' H3'9 0.9900
C3' H3'X 0.9900
C4' C5' 1.57(2)
C4' H4'9 0.9900
C4' H4'X 0.9900
C5' C6' 1.560(18)
C5' H5'9 0.9900
C5' H5'X 0.9900
C6' H6'9 0.9900
C6' H6'X 0.9900

loop_
_geom_torsion_atom_site_label_1
_geom_torsion_atom_site_label_2
_geom_torsion_atom_site_label_3
_geom_torsion_atom_site_label_4
_geom_torsion
C6'A C1'A C2'A C3'A 53.9(4)
C4A C1'A C2'A C3'A -179.4(3)
C1'A C2'A C3'A C4'A -55.4(4)
C2'A C3'A C4'A C5'A 53.6(4)
C3'A C4'A C5'A C6'A -54.3(4)
C2'A C1'A C6'A C5'A -52.9(4)
C4A C1'A C6'A C5'A 179.7(3)
C4'A C5'A C6'A C1'A 55.4(4)
C2'A C1'A C4A N2A 58.8(4)
C6'A C1'A C4A N2A -176.3(3)
C2'A C1'A C4A C5A -178.9(3)
C6'A C1'A C4A C5A -54.0(4)
C5A C4A N2A C3A 88.6(4)
C1'A C4A N2A C3A -145.5(3)
C4A N2A C3A O2A 5.0(5)
C4A N2A C3A C2A -173.8(3)
O2A C3A C2A N1A -8.2(4)
N2A C3A C2A N1A 170.7(3)
C3A C2A N1A C1A -169.4(3)
C2A N1A C1A O1A 1.0(4)
C2A N1A C1A C10A -178.2(3)
O1A C1A C10A C31A -175.9(3)
N1A C1A C10A C31A 3.2(4)
O1A C1A C10A C21A -54.8(3)
N1A C1A C10A C21A 124.3(3)
O1A C1A C10A C11A 65.9(4)
N1A C1A C10A C11A -114.9(3)
C31A C10A C11A C12A -124.8(3)
C21A C10A C11A C12A 112.1(4)
C1A C10A C11A C12A -3.3(4)
C31A C10A C11A C16A 52.7(4)
C21A C10A C11A C16A -70.4(4)
C1A C10A C11A C16A 174.2(3)
C16A C11A C12A C13A -0.8(5)
C10A C11A C12A C13A 176.8(3)
C11A C12A C13A C14A 0.9(6)
C12A C13A C14A C15A -0.2(6)
C13A C14A C15A C16A -0.4(5)
C12A C11A C16A C15A 0.1(5)
C10A C11A C16A C15A -177.5(3)
C14A C15A C16A C11A 0.5(5)
C31A C10A C21A C26A -112.8(3)
C1A C10A C21A C26A 126.7(3)
C11A C10A C21A C26A 6.4(4)
C31A C10A C21A C22A 68.7(4)
C1A C10A C21A C22A -51.8(3)
C11A C10A C21A C22A -172.1(3)
C26A C21A C22A C23A 0.5(5)
C10A C21A C22A C23A 179.1(3)
C21A C22A C23A C24A -0.1(5)
C22A C23A C24A C25A -0.2(5)
C23A C24A C25A C26A 0.1(6)
C24A C25A C26A C21A 0.4(6)
C22A C21A C26A C25A -0.6(5)
C10A C21A C26A C25A -179.1(3)
C21A C10A C31A C36A -2.3(4)
C1A C10A C31A C36A 113.3(3)
C11A C10A C31A C36A -125.2(3)
C21A C10A C31A C32A 175.8(3)
C1A C10A C31A C32A -68.6(3)
C11A C10A C31A C32A 53.0(4)
C36A C31A C32A C33A -1.7(5)
C10A C31A C32A C33A -179.9(3)
C31A C32A C33A C34A 0.8(5)
C32A C33A C34A C35A 1.1(5)
C33A C34A C35A C36A -2.0(5)
C32A C31A C36A C35A 0.8(5)
C10A C31A C36A C35A 178.9(3)
C34A C35A C36A C31A 1.1(5)
C6'B C1'B C2'B C3'B -58.5(5)
C4B C1'B C2'B C3'B 174.8(4)
C4'B C3'B C2'B C1'B 57.4(6)
C2'B C3'B C4'B C5'B -55.6(7)
C3'B C4'B C5'B C6'B 56.1(7)
C2'B C1'B C6'B C5'B 58.1(5)
C4B C1'B C6'B C5'B -173.9(4)
C4'B C5'B C6'B C1'B -57.9(6)
C2'B C1'B C4B N2B -71.6(4)
C6'B C1'B C4B N2B 163.5(3)
C2'B C1'B C4B C5B 54.8(4)
C6'B C1'B C4B C5B -70.2(4)
C5B C4B N2B C3B 151.0(4)
C1'B C4B N2B C3B -79.5(4)
C4B N2B C3B O2B 0.3(6)
C4B N2B C3B C2B -179.8(3)
O2B C3B C2B N1B -11.4(5)
N2B C3B C2B N1B 168.6(3)
C3B C2B N1B C1B -166.3(3)
C2B N1B C1B O1B -2.3(5)
C2B N1B C1B C10B 176.6(3)
O1B C1B C10B C31B 176.0(3)
N1B C1B C10B C31B -3.0(4)
O1B C1B C10B C21B 55.6(4)
N1B C1B C10B C21B -123.4(3)
O1B C1B C10B C11B -66.1(4)
N1B C1B C10B C11B 115.0(3)
C31B C10B C11B C12B 121.7(3)
C21B C10B C11B C12B -114.5(3)
C1B C10B C11B C12B 0.7(4)
C31B C10B C11B C16B -53.5(4)
C21B C10B C11B C16B 70.3(4)
C1B C10B C11B C16B -174.5(3)
C16B C11B C12B C13B -0.4(5)
C10B C11B C12B C13B -175.8(3)
C11B C12B C13B C14B -0.2(5)
C12B C13B C14B C15B 0.0(6)
C13B C14B C15B C16B 0.9(5)
C14B C15B C16B C11B -1.6(6)
C12B C11B C16B C15B 1.3(5)
C10B C11B C16B C15B 176.9(3)
C31B C10B C21B C26B 107.4(3)
C1B C10B C21B C26B -132.8(3)
C11B C10B C21B C26B -13.2(4)
C31B C10B C21B C22B -72.4(4)
C1B C10B C21B C22B 47.4(4)
C11B C10B C21B C22B 167.0(3)
C26B C21B C22B C23B 0.2(5)
C10B C21B C22B C23B -180.0(3)
C21B C22B C23B C24B 0.0(6)
C22B C23B C24B C25B -0.6(6)
C23B C24B C25B C26B 1.1(5)
C22B C21B C26B C25B 0.3(5)
C10B C21B C26B C25B -179.5(3)
C24B C25B C26B C21B -0.9(5)
C21B C10B C31B C36B 3.6(4)
C1B C10B C31B C36B -111.3(3)
C11B C10B C31B C36B 128.3(3)
C21B C10B C31B C32B -174.6(3)
C1B C10B C31B C32B 70.5(4)
C11B C10B C31B C32B -49.9(4)
C36B C31B C32B C33B 2.3(5)
C10B C31B C32B C33B -179.4(3)
C31B C32B C33B C34B -1.6(5)
C32B C33B C34B C35B -0.2(5)
C33B C34B C35B C36B 1.2(6)
C32B C31B C36B C35B -1.2(5)
C10B C31B C36B C35B -179.5(3)
C34B C35B C36B C31B -0.4(5)
C4C C1'C C2'C C3'C 177.3(7)
C6'C C1'C C2'C C3'C 50.6(9)
C1'C C2'C C3'C C4'C -52.4(10)
C2'C C3'C C4'C C5'C 53.1(10)
C3'C C4'C C5'C C6'C -53.6(10)
C4'C C5'C C6'C C1'C 55.1(10)
C4C C1'C C6'C C5'C -175.0(7)
C2'C C1'C C6'C C5'C -52.4(8)
C6'C C1'C C4C N2C -175.5(5)
C2'C C1'C C4C N2C 61.1(8)
C6'C C1'C C4C C5C -51.1(8)
C2'C C1'C C4C C5C -174.5(6)
C1'C C4C N2C C3C -104.0(7)
C5C C4C N2C C3C 129.6(6)
C4C N2C C3C O2C -5.4(7)
C4C N2C C3C C2C 173.3(5)
O2C C3C C2C N1C -10.9(5)
N2C C3C C2C N1C 170.3(3)
C3C C2C N1C C1C -167.0(3)
C2C N1C C1C O1C -2.5(5)
C2C N1C C1C C10C 176.1(3)
O1C C1C C10C C31C 177.5(3)
N1C C1C C10C C31C -1.1(4)
O1C C1C C10C C21C 57.0(4)
N1C C1C C10C C21C -121.6(3)
O1C C1C C10C C11C -64.7(4)
N1C C1C C10C C11C 116.7(3)
C31C C10C C11C C12C 120.3(3)
C21C C10C C11C C12C -115.8(3)
C1C C10C C11C C12C -0.4(4)
C31C C10C C11C C16C -54.3(4)
C21C C10C C11C C16C 69.6(4)
C1C C10C C11C C16C -175.0(3)
C16C C11C C12C C13C 0.0(5)
C10C C11C C12C C13C -174.8(3)
C11C C12C C13C C14C -1.2(5)
C12C C13C C14C C15C 0.8(6)
C13C C14C C15C C16C 0.8(6)
C14C C15C C16C C11C -2.0(6)
C12C C11C C16C C15C 1.6(5)
C10C C11C C16C C15C 176.6(3)
C31C C10C C21C C26C 107.0(3)
C1C C10C C21C C26C -133.3(3)
C11C C10C C21C C26C -13.4(4)
C31C C10C C21C C22C -72.9(4)
C1C C10C C21C C22C 46.7(4)
C11C C10C C21C C22C 166.7(3)
C26C C21C C22C C23C 0.5(5)
C10C C21C C22C C23C -179.6(3)
C21C C22C C23C C24C -0.8(6)
C22C C23C C24C C25C 0.5(5)
C23C C24C C25C C26C 0.2(5)
C24C C25C C26C C21C -0.6(5)
C22C C21C C26C C25C 0.2(5)
C10C C21C C26C C25C -179.7(3)
C21C C10C C31C C36C 4.0(4)
C1C C10C C31C C36C -110.9(3)
C11C C10C C31C C36C 128.5(3)
C21C C10C C31C C32C -174.6(3)
C1C C10C C31C C32C 70.5(4)
C11C C10C C31C C32C -50.1(4)
C36C C31C C32C C33C 1.3(5)
C10C C31C C32C C33C -180.0(3)
C31C C32C C33C C34C -1.4(5)
C32C C33C C34C C35C 0.2(5)
C33C C34C C35C C36C 1.1(5)
C34C C35C C36C C31C -1.1(5)
C32C C31C C36C C35C -0.1(5)
C10C C31C C36C C35C -178.7(3)
C6'D C1'D C2'D C3'D 54.5(4)
C4D C1'D C2'D C3'D -178.9(3)
C1'D C2'D C3'D C4'D -55.2(4)
C2'D C3'D C4'D C5'D 53.0(4)
C3'D C4'D C5'D C6'D -54.1(4)
C2'D C1'D C6'D C5'D -53.4(4)
C4D C1'D C6'D C5'D 179.6(3)
C4'D C5'D C6'D C1'D 55.4(4)
C2'D C1'D C4D N2D 59.6(4)
C6'D C1'D C4D N2D -175.8(3)
C2'D C1'D C4D C5D -178.6(3)
C6'D C1'D C4D C5D -54.0(4)
C5D C4D N2D C3D 86.9(4)
C1'D C4D N2D C3D -147.8(3)
C4D N2D C3D O2D 6.3(6)
C4D N2D C3D C2D -173.5(3)
O2D C3D C2D N1D -7.5(4)
N2D C3D C2D N1D 172.4(3)
C3D C2D N1D C1D -169.4(3)
C2D N1D C1D O1D 1.1(5)
C2D N1D C1D C10D -177.0(3)
O1D C1D C10D C31D -177.3(3)
N1D C1D C10D C31D 0.8(4)
O1D C1D C10D C21D -57.8(3)
N1D C1D C10D C21D 120.3(3)
O1D C1D C10D C11D 62.8(4)
N1D C1D C10D C11D -119.2(3)
C31D C10D C11D C12D -130.0(3)
C21D C10D C11D C12D 107.4(3)
C1D C10D C11D C12D -7.7(4)
C31D C10D C11D C16D 48.5(4)
C21D C10D C11D C16D -74.1(4)
C1D C10D C11D C16D 170.8(3)
C16D C11D C12D C13D 0.0(5)
C10D C11D C12D C13D 178.6(3)
C11D C12D C13D C14D 0.1(6)
C12D C13D C14D C15D 0.5(6)
C13D C14D C15D C16D -1.2(6)
C14D C15D C16D C11D 1.4(6)
C12D C11D C16D C15D -0.8(5)
C10D C11D C16D C15D -179.4(3)
C31D C10D C21D C26D -110.0(3)
C1D C10D C21D C26D 130.8(3)
C11D C10D C21D C26D 10.1(4)
C31D C10D C21D C22D 69.3(4)
C1D C10D C21D C22D -49.9(3)
C11D C10D C21D C22D -170.6(3)
C26D C21D C22D C23D 0.8(5)
C10D C21D C22D C23D -178.5(3)
C21D C22D C23D C24D 0.0(5)
C22D C23D C24D C25D 0.3(7)
C23D C24D C25D C26D -1.4(8)
C22D C21D C26D C25D -1.9(6)
C10D C21D C26D C25D 177.4(4)
C24D C25D C26D C21D 2.2(8)
C21D C10D C31D C36D 0.4(4)
C1D C10D C31D C36D 114.6(3)
C11D C10D C31D C36D -122.4(3)
C21D C10D C31D C32D 177.4(3)
C1D C10D C31D C32D -68.4(3)
C11D C10D C31D C32D 54.5(3)
C36D C31D C32D C33D -3.0(4)
C10D C31D C32D C33D 179.9(3)
C31D C32D C33D C34D 1.8(5)
C32D C33D C34D C35D 0.9(5)
C33D C34D C35D C36D -2.5(5)
C32D C31D C36D C35D 1.4(4)
C10D C31D C36D C35D 178.4(3)
C34D C35D C36D C31D 1.2(5)
C5C' C4C' C1' C6' 60.6(17)
C5C' C4C' C1' C2' -176.0(12)
C4C' C1' C2' C3' 175.1(13)
C6' C1' C2' C3' -56.1(15)
C1' C2' C3' C4' 62.1(17)
C2' C3' C4' C5' -59.6(17)
C3' C4' C5' C6' 60.9(16)
C4C' C1' C6' C5' 178.9(12)
C2' C1' C6' C5' 52.0(13)
C4' C5' C6' C1' -58.4(14)

loop_
_twin_individual_id
_twin_individual_mass_fraction_refined
_oxdiff_twin_reflns_isolated
_oxdiff_twin_reflns_overlapped
_twin_individual_twin_lattice_type
_twin_individual_twin_matrix_11
_twin_individual_twin_matrix_12
_twin_individual_twin_matrix_13
_twin_individual_twin_matrix_21
_twin_individual_twin_matrix_22
_twin_individual_twin_matrix_23
_twin_individual_twin_matrix_31
_twin_individual_twin_matrix_32
_twin_individual_twin_matrix_33
1 0.5384 17668 19459 ref 1.0000 0.0000 0.0000 0.0000 1.0000 0.0000 0.0000 0.0000 1.0000
2 0.4616 17684 19459 nmt 1.0005 -0.0001 -0.0007 1.0006 -1.0001 -0.0004 0.5620 0.0005 -0.9995
